data_4135539
loop_
_publ_author_name
'Cai, Li-Xuan'
'Yan, Dan-Ni'
'Cheng, Pei-Ming'
'Xuan, Jin-Jin'
'Li, Shao-Chuan'
'Zhou, Li-Peng'
'Tian, Chong-Bin'
'Sun, Qing-Fu'

_publ_section_title
;
 Controlled Self-Assembly and Multistimuli-Responsive Interconversions of
 Three Conjoined Twin-Cages.
;
_journal_name_full 'Journal of the American Chemical Society'
_journal_paper_doi 10.1021/jacs.0c12064
_journal_year 2021
_chemical_formula_sum 'C204 H216 B0 F0 N48 O0 Pd6'
_chemical_formula_weight 3978.64
_space_group_crystal_system triclinic
_space_group_IT_number 2
_space_group_name_Hall '-P 1'
_space_group_name_H-M_alt 'P -1'
_atom_sites_solution_hydrogens geom
_audit_creation_method SHELXL-2016/6
_cell_angle_alpha 93.640(2)
_cell_angle_beta 94.207(2)
_cell_angle_gamma 113.095(2)
_cell_formula_units_Z 2
_cell_length_a 16.0016(17)
_cell_length_b 19.225(3)
_cell_length_c 65.934(9)
_cell_measurement_reflns_used 9205
_cell_measurement_temperature 293(2)
_cell_measurement_theta_max 19.05
_cell_measurement_theta_min 2.26
_cell_volume 18513(4)
_computing_structure_refinement 'SHELXL-2016/6 (Sheldrick, 2016)'
_computing_structure_solution 'SHELXT 2014/5 (Sheldrick, 2014)'
_diffrn_ambient_temperature 293(2)
_diffrn_measured_fraction_theta_full 0.785
_diffrn_measured_fraction_theta_max 0.785
_diffrn_measurement_device_type CCD
_diffrn_measurement_method '\w scans'
_diffrn_radiation_type Synchrotron
_diffrn_radiation_wavelength 0.65253
_diffrn_reflns_av_R_equivalents 0.0726
_diffrn_reflns_av_unetI/netI 0.1514
_diffrn_reflns_Laue_measured_fraction_full 0.785
_diffrn_reflns_Laue_measured_fraction_max 0.785
_diffrn_reflns_limit_h_max 14
_diffrn_reflns_limit_h_min -16
_diffrn_reflns_limit_k_max 19
_diffrn_reflns_limit_k_min -19
_diffrn_reflns_limit_l_max 66
_diffrn_reflns_limit_l_min -66
_diffrn_reflns_number 46716
_diffrn_reflns_point_group_measured_fraction_full 0.785
_diffrn_reflns_point_group_measured_fraction_max 0.785
_diffrn_reflns_theta_full 19.096
_diffrn_reflns_theta_max 19.096
_diffrn_reflns_theta_min 0.857
_diffrn_source 'SSRF BL17B Beamline'
_exptl_absorpt_coefficient_mu 0.252
_exptl_crystal_colour 'light yellow'
_exptl_crystal_density_diffrn 0.714
_exptl_crystal_description sheet
_exptl_crystal_F_000 4104
_exptl_crystal_size_max 0.25
_exptl_crystal_size_mid 0.15
_exptl_crystal_size_min 0.05
_refine_diff_density_max 0.821
_refine_diff_density_min -0.919
_refine_diff_density_rms 0.082
_refine_ls_extinction_method none
_refine_ls_goodness_of_fit_ref 1.058
_refine_ls_hydrogen_treatment constr
_refine_ls_matrix_type full
_refine_ls_number_parameters 2121
_refine_ls_number_reflns 30703
_refine_ls_number_restraints 2813
_refine_ls_restrained_S_all 1.052
_refine_ls_R_factor_all 0.1676
_refine_ls_R_factor_gt 0.1167
_refine_ls_shift/su_max 0.002
_refine_ls_shift/su_mean 0.000
_refine_ls_structure_factor_coef Fsqd
_refine_ls_weighting_details 'w=1/[\s^2^(Fo^2^)+(0.2000P)^2^] where P=(Fo^2^+2Fc^2^)/3'
_refine_ls_weighting_scheme calc
_refine_ls_wR_factor_gt 0.3170
_refine_ls_wR_factor_ref 0.3539
_reflns_Friedel_coverage 0.000
_reflns_number_gt 14875
_reflns_number_total 30703
_reflns_threshold_expression 'I > 2\s(I)'
_cod_data_source_file ja0c12064_si_003.cif
_cod_data_source_block clx015_0m_a_sq_s
_cod_database_code 4135539
_shelx_shelxl_version_number 2016/6
_shelx_space_group_comment
;
The symmetry employed for this shelxl refinement is uniquely defined
by the following loop, which should always be used as a source of
symmetry information in preference to the above space-group names.
They are only intended as comments.
;

loop_
_space_group_symop_operation_xyz
'x, y, z'
'-x, -y, -z'

loop_
_atom_site_label
_atom_site_type_symbol
_atom_site_fract_x
_atom_site_fract_y
_atom_site_fract_z
_atom_site_U_iso_or_equiv
_atom_site_adp_type
_atom_site_occupancy
_atom_site_site_symmetry_order
_atom_site_calc_flag
_atom_site_refinement_flags_posn
_atom_site_refinement_flags_adp
_atom_site_refinement_flags_occupancy
_atom_site_disorder_assembly
_atom_site_disorder_group
N1_1 N 0.4235(7) 0.3005(6) 0.8841(2) 0.140(5) Uani 1 1 d G U . . .
C2_1 C 0.4110(7) 0.3132(7) 0.86382(18) 0.143(5) Uani 1 1 d G U . . .
H2_1 H 0.380397 0.272300 0.853970 0.171 Uiso 1 1 calc R U . . .
C3_1 C 0.4440(8) 0.3869(8) 0.85823(16) 0.140(5) Uani 1 1 d G U . . .
H3_1 H 0.435597 0.395390 0.844647 0.168 Uiso 1 1 calc R U . . .
C4_1 C 0.4897(9) 0.4480(6) 0.8729(2) 0.160(6) Uani 1 1 d G U . . .
C5_1 C 0.5023(8) 0.4353(7) 0.8932(2) 0.159(6) Uani 1 1 d G U . . .
H5_1 H 0.532835 0.476165 0.903092 0.191 Uiso 1 1 calc R U . . .
C6_1 C 0.4692(8) 0.3616(8) 0.89883(15) 0.155(6) Uani 1 1 d G U . . .
H6_1 H 0.477636 0.353075 0.912416 0.186 Uiso 1 1 calc R U . . .
C7_1 C 0.5247(17) 0.5231(16) 0.8650(4) 0.178(6) Uani 1 1 d . U . . .
N8_1 N 0.5263(12) 0.5367(10) 0.8454(3) 0.167(5) Uani 1 1 d . U . . .
C9_1 C 0.5640(16) 0.6139(15) 0.8418(4) 0.158(5) Uani 1 1 d . U . . .
N10_1 N 0.5928(12) 0.6714(12) 0.8559(3) 0.163(5) Uani 1 1 d . U . . .
C11_1 C 0.5892(16) 0.6586(15) 0.8768(4) 0.181(6) Uani 1 1 d . U . . .
N12_1 N 0.5560(12) 0.5762(11) 0.8809(3) 0.160(5) Uani 1 1 d . U . . .
N13_1 N 0.6839(9) 0.8391(8) 0.9233(2) 0.175(5) Uani 1 1 d G U . . .
C14_1 C 0.6619(10) 0.7647(9) 0.92781(19) 0.196(7) Uani 1 1 d G U . . .
H14_1 H 0.669140 0.754459 0.941268 0.235 Uiso 1 1 calc R U . . .
C15_1 C 0.6290(12) 0.7056(7) 0.9122(3) 0.222(8) Uani 1 1 d G U . . .
H15_1 H 0.614297 0.655817 0.915187 0.267 Uiso 1 1 calc R U . . .
C16_1 C 0.6182(11) 0.7209(9) 0.8921(2) 0.200(7) Uani 1 1 d G U . . .
C17_1 C 0.6403(10) 0.7953(11) 0.88757(18) 0.189(7) Uani 1 1 d G U . . .
H17_1 H 0.633018 0.805581 0.874110 0.226 Uiso 1 1 calc R U . . .
C18_1 C 0.6731(10) 0.8544(7) 0.9032(3) 0.180(7) Uani 1 1 d G U . . .
H18_1 H 0.687861 0.904224 0.900191 0.216 Uiso 1 1 calc R U . . .
N19_1 N 0.5976(15) 0.6663(15) 0.7825(3) 0.192(6) Uani 1 1 d . U . . .
C20_1 C 0.6186(17) 0.7214(17) 0.7978(4) 0.193(7) Uani 1 1 d . U . . .
H20_1 H 0.639328 0.771508 0.794741 0.231 Uiso 1 1 calc R U . . .
C21_1 C 0.6108(15) 0.7072(15) 0.8177(4) 0.183(6) Uani 1 1 d . U . . .
H21_1 H 0.629762 0.747203 0.827959 0.219 Uiso 1 1 calc R U . . .
C22_1 C 0.5739(16) 0.6315(16) 0.8226(4) 0.167(6) Uani 1 1 d . U . . .
C23_1 C 0.5598(17) 0.5817(17) 0.8070(4) 0.189(7) Uani 1 1 d . U . . .
H23_1 H 0.544907 0.532156 0.810200 0.226 Uiso 1 1 calc R U . . .
C24_1 C 0.5635(17) 0.5906(17) 0.7860(4) 0.203(7) Uani 1 1 d . U . . .
H24_1 H 0.545325 0.550439 0.775785 0.244 Uiso 1 1 calc R U . . .
C25_1 C 0.6155(17) 0.6765(15) 0.7589(4) 0.198(6) Uani 1 1 d . U . . .
H25A_1 H 0.562360 0.640193 0.750360 0.238 Uiso 1 1 calc R U . . .
H25B_1 H 0.620677 0.726977 0.756145 0.238 Uiso 1 1 calc R U . . .
C26_1 C 0.6972(11) 0.6666(11) 0.7527(2) 0.199(6) Uani 1 1 d G U . . .
C27_1 C 0.6898(9) 0.5970(10) 0.7435(2) 0.219(7) Uani 1 1 d G U . . .
H27_1 H 0.633432 0.555930 0.741693 0.262 Uiso 1 1 calc R U . . .
C28_1 C 0.7666(11) 0.5889(7) 0.7371(2) 0.205(7) Uani 1 1 d DG U . . .
H28_1 H 0.761592 0.542311 0.730990 0.246 Uiso 1 1 calc R U . . .
C29_1 C 0.8508(9) 0.6503(8) 0.7399(2) 0.171(5) Uani 1 1 d DG U . . .
C30_1 C 0.8582(10) 0.7199(7) 0.7491(2) 0.203(6) Uani 1 1 d DG U . . .
H30_1 H 0.914561 0.760995 0.750924 0.244 Uiso 1 1 calc R U . . .
C31_1 C 0.7814(13) 0.7281(9) 0.7555(2) 0.204(7) Uani 1 1 d G U . . .
H31_1 H 0.786401 0.774617 0.761628 0.244 Uiso 1 1 calc R U . . .
C32_1 C 0.9312(15) 0.6421(11) 0.7334(3) 0.152(5) Uani 1 1 d D U . . .
C33_1 C 0.9199(18) 0.5840(13) 0.7179(4) 0.186(6) Uani 1 1 d D U . . .
H33_1 H 0.860984 0.549409 0.713268 0.223 Uiso 1 1 calc R U . . .
C34_1 C 0.9875(14) 0.5767(13) 0.7100(4) 0.176(6) Uani 1 1 d D U . . .
H34_1 H 0.976420 0.540349 0.699028 0.211 Uiso 1 1 calc R U . . .
C35_1 C 1.0759(16) 0.6219(13) 0.7177(3) 0.168(5) Uani 1 1 d D U . . .
C36_1 C 1.0836(16) 0.6737(13) 0.7331(3) 0.163(6) Uani 1 1 d D U . . .
H36_1 H 1.142851 0.703017 0.738925 0.196 Uiso 1 1 calc R U . . .
C37_1 C 1.0171(13) 0.6893(13) 0.7413(3) 0.163(6) Uani 1 1 d D U . . .
H37_1 H 1.029240 0.728758 0.751503 0.196 Uiso 1 1 calc R U . . .
C38_1 C 1.1502(10) 0.6096(9) 0.7099(2) 0.187(6) Uani 1 1 d DG U . . .
C39_1 C 1.1404(11) 0.5773(9) 0.6900(2) 0.210(7) Uani 1 1 d DG U . . .
H39_1 H 1.083978 0.559651 0.682155 0.252 Uiso 1 1 calc R U . . .
C40_1 C 1.2150(14) 0.5713(10) 0.6817(2) 0.217(7) Uani 1 1 d G U . . .
H40_1 H 1.208496 0.549715 0.668315 0.261 Uiso 1 1 calc R U . . .
C41_1 C 1.2994(12) 0.5977(10) 0.6933(3) 0.210(7) Uani 1 1 d G U . . .
C42_1 C 1.3091(10) 0.6300(10) 0.7133(3) 0.211(7) Uani 1 1 d G U . . .
H42_1 H 1.365551 0.647598 0.721106 0.253 Uiso 1 1 calc R U . . .
C43_1 C 1.2345(12) 0.6359(9) 0.7216(2) 0.222(7) Uani 1 1 d DG U . . .
H43_1 H 1.241033 0.657534 0.734946 0.267 Uiso 1 1 calc R U . . .
C44_1 C 1.378(2) 0.5865(17) 0.6866(4) 0.227(7) Uani 1 1 d . U . . .
H44A_1 H 1.415084 0.585068 0.698665 0.272 Uiso 1 1 calc R U . . .
H44B_1 H 1.413189 0.631056 0.680102 0.272 Uiso 1 1 calc R U . . .
N45_1 N 1.3608(16) 0.5138(14) 0.6714(4) 0.199(6) Uani 1 1 d . U . . .
C46_1 C 1.3545(19) 0.5135(17) 0.6516(5) 0.201(7) Uani 1 1 d . U . . .
H46_1 H 1.374042 0.559853 0.646088 0.241 Uiso 1 1 calc R U . . .
C47_1 C 1.3218(17) 0.4511(15) 0.6392(4) 0.177(6) Uani 1 1 d . U . . .
H47_1 H 1.312801 0.454994 0.625335 0.212 Uiso 1 1 calc R U . . .
C48_1 C 1.3003(14) 0.3806(13) 0.6455(3) 0.142(5) Uani 1 1 d . U . . .
C49_1 C 1.3082(16) 0.3799(15) 0.6656(4) 0.170(6) Uani 1 1 d . U . . .
H49_1 H 1.295146 0.333653 0.671024 0.204 Uiso 1 1 calc R U . . .
C50_1 C 1.3333(18) 0.4404(17) 0.6779(4) 0.193(7) Uani 1 1 d . U . . .
H50_1 H 1.333405 0.435820 0.691857 0.232 Uiso 1 1 calc R U . . .
C51_1 C 1.2749(11) 0.3198(11) 0.6315(3) 0.113(4) Uani 1 1 d . U . . .
N52_1 N 1.2680(8) 0.3241(7) 0.6116(2) 0.102(3) Uani 1 1 d . U . . .
C53_1 C 1.2325(10) 0.2612(10) 0.5998(3) 0.099(4) Uani 1 1 d . U . . .
N54_1 N 1.2022(7) 0.1870(6) 0.60532(19) 0.092(3) Uani 1 1 d . U . . .
C55_1 C 1.2151(10) 0.1912(10) 0.6262(3) 0.101(4) Uani 1 1 d . U . . .
N56_1 N 1.2516(9) 0.2504(9) 0.6397(2) 0.113(4) Uani 1 1 d . U . . .
N57_1 N 1.1924(6) 0.2696(5) 0.53545(10) 0.094(3) Uani 1 1 d G U . . .
C58_1 C 1.1614(6) 0.1992(4) 0.54315(13) 0.103(4) Uani 1 1 d G U . . .
H58_1 H 1.131496 0.155086 0.534341 0.123 Uiso 1 1 calc R U . . .
C59_1 C 1.1751(6) 0.1949(4) 0.56401(14) 0.093(4) Uani 1 1 d G U . . .
H59_1 H 1.154386 0.147784 0.569160 0.112 Uiso 1 1 calc R U . . .
C60_1 C 1.2198(6) 0.2609(6) 0.57717(10) 0.089(3) Uani 1 1 d G U . . .
C61_1 C 1.2508(6) 0.3313(5) 0.56947(13) 0.105(4) Uani 1 1 d G U . . .
H61_1 H 1.280677 0.375424 0.578282 0.126 Uiso 1 1 calc R U . . .
C62_1 C 1.2371(6) 0.3356(4) 0.54861(14) 0.120(5) Uani 1 1 d G U . . .
H62_1 H 1.257788 0.382728 0.543462 0.144 Uiso 1 1 calc R U . . .
N63_1 N 1.1406(5) -0.0285(4) 0.64895(12) 0.077(3) Uani 1 1 d G U . . .
C64_1 C 1.1849(5) 0.0379(5) 0.66197(10) 0.088(3) Uani 1 1 d G U . . .
H64_1 H 1.196967 0.035438 0.675853 0.106 Uiso 1 1 calc R U . . .
C65_1 C 1.2112(6) 0.1081(4) 0.65423(14) 0.103(4) Uani 1 1 d G U . . .
H65_1 H 1.240764 0.152597 0.662936 0.124 Uiso 1 1 calc R U . . .
C66_1 C 1.1931(6) 0.1119(4) 0.63347(15) 0.104(4) Uani 1 1 d G U . . .
C68_1 C 1.1489(6) 0.0454(5) 0.62045(11) 0.097(4) Uani 1 1 d G U . . .
H68_1 H 1.136812 0.047933 0.606566 0.117 Uiso 1 1 calc R U . . .
C67_1 C 1.1226(5) -0.0248(4) 0.62819(12) 0.088(3) Uani 1 1 d G U . . .
H67_1 H 1.093013 -0.069227 0.619482 0.105 Uiso 1 1 calc R U . . .
N1_2 N 0.5092(7) 0.2116(7) 0.8910(2) 0.144(5) Uani 1 1 d G U . . .
C2_2 C 0.5788(11) 0.2560(8) 0.90596(17) 0.176(7) Uani 1 1 d G U . . .
H2_2 H 0.565002 0.277061 0.917680 0.211 Uiso 1 1 calc R U . . .
C3_2 C 0.6690(9) 0.2689(8) 0.9034(2) 0.164(6) Uani 1 1 d G U . . .
H3_2 H 0.715551 0.298566 0.913476 0.197 Uiso 1 1 calc R U . . .
C4_2 C 0.6896(7) 0.2374(9) 0.8859(3) 0.160(5) Uani 1 1 d G U . . .
C5_2 C 0.6199(11) 0.1931(8) 0.87093(19) 0.170(6) Uani 1 1 d G U . . .
H5_2 H 0.633721 0.171992 0.859206 0.204 Uiso 1 1 calc R U . . .
C6_2 C 0.5297(9) 0.1802(7) 0.87344(19) 0.165(6) Uani 1 1 d G U . . .
H6_2 H 0.483171 0.150485 0.863409 0.198 Uiso 1 1 calc R U . . .
N19_2 N 0.9619(15) 0.1437(11) 0.8112(2) 0.219(6) Uani 1 1 d DG U . . .
C20_2 C 0.8703(13) 0.1231(9) 0.8140(3) 0.219(7) Uani 1 1 d G U . . .
H20_2 H 0.825184 0.091060 0.803961 0.263 Uiso 1 1 calc R U . . .
C21_2 C 0.8460(10) 0.1503(11) 0.8317(3) 0.231(8) Uani 1 1 d G U . . .
H21_2 H 0.784672 0.136467 0.833475 0.278 Uiso 1 1 calc R U . . .
C22_2 C 0.9134(15) 0.1981(11) 0.8466(2) 0.200(6) Uani 1 1 d G U . . .
C23_2 C 1.0050(13) 0.2188(10) 0.8439(3) 0.206(7) Uani 1 1 d G U . . .
H23_2 H 1.050131 0.250784 0.853890 0.247 Uiso 1 1 calc R U . . .
C24_2 C 1.0293(10) 0.1916(11) 0.8262(3) 0.227(8) Uani 1 1 d G U . . .
H24_2 H 1.090645 0.205378 0.824376 0.272 Uiso 1 1 calc R U . . .
C7_2 C 0.7803(19) 0.2568(17) 0.8853(4) 0.175(6) Uani 1 1 d . U . . .
N8_2 N 0.8437(15) 0.2939(12) 0.8989(3) 0.169(5) Uani 1 1 d . U . . .
C9_2 C 0.9240(19) 0.3080(15) 0.8962(4) 0.168(5) Uani 1 1 d . U . . .
N10_2 N 0.9598(13) 0.2740(13) 0.8780(3) 0.177(5) Uani 1 1 d . U . . .
C11_2 C 0.889(2) 0.2339(17) 0.8653(4) 0.176(5) Uani 1 1 d . U . . .
N12_2 N 0.7974(15) 0.2237(14) 0.8673(3) 0.197(6) Uani 1 1 d . U . . .
N13_2 N 1.1386(9) 0.4428(6) 0.94198(18) 0.149(5) Uani 1 1 d G U . . .
C14_2 C 1.1606(7) 0.4196(8) 0.9235(2) 0.160(6) Uani 1 1 d G U . . .
H14_2 H 1.221541 0.433640 0.921198 0.192 Uiso 1 1 calc R U . . .
C15_2 C 1.0916(11) 0.3756(8) 0.90829(16) 0.162(6) Uani 1 1 d G U . . .
H15_2 H 1.106387 0.360130 0.895896 0.195 Uiso 1 1 calc R U . . .
C16_2 C 1.0006(9) 0.3547(7) 0.91166(19) 0.152(5) Uani 1 1 d G U . . .
C17_2 C 0.9786(7) 0.3778(8) 0.9302(2) 0.154(6) Uani 1 1 d G U . . .
H17_2 H 0.917680 0.363837 0.932451 0.184 Uiso 1 1 calc R U . . .
C18_2 C 1.0476(10) 0.4219(7) 0.94535(16) 0.145(5) Uani 1 1 d G U . . .
H18_2 H 1.032833 0.437348 0.957753 0.174 Uiso 1 1 calc R U . . .
C25_2 C 0.9925(18) 0.1115(15) 0.7919(3) 0.218(7) Uani 1 1 d D U . . .
H25A_2 H 0.959197 0.056963 0.789140 0.262 Uiso 1 1 calc R U . . .
H25B_2 H 1.057575 0.123392 0.793531 0.262 Uiso 1 1 calc R U . . .
C26_2 C 0.967(2) 0.1547(18) 0.7746(4) 0.204(7) Uani 1 1 d D U . . .
C27_2 C 1.0192(19) 0.2200(16) 0.7715(4) 0.224(8) Uani 1 1 d D U . . .
H27_2 H 1.072425 0.241962 0.780440 0.269 Uiso 1 1 calc R U . . .
C28_2 C 1.0091(19) 0.2642(17) 0.7569(4) 0.225(8) Uani 1 1 d D U . . .
H28_2 H 1.054010 0.311646 0.755392 0.270 Uiso 1 1 calc R U . . .
C29_2 C 0.9274(18) 0.2331(15) 0.7444(4) 0.207(7) Uani 1 1 d D U . . .
C30_2 C 0.8796(17) 0.1546(15) 0.7438(4) 0.206(7) Uani 1 1 d D U . . .
H30_2 H 0.839571 0.128358 0.732315 0.247 Uiso 1 1 calc R U . . .
C31_2 C 0.8903(18) 0.1148(16) 0.7598(4) 0.209(7) Uani 1 1 d D U . . .
H31_2 H 0.849907 0.065179 0.760970 0.251 Uiso 1 1 calc R U . . .
C32_2 C 0.9045(15) 0.2751(14) 0.7275(4) 0.185(7) Uani 1 1 d D U . . .
C33_2 C 0.9751(14) 0.3340(14) 0.7202(4) 0.192(7) Uani 1 1 d D U . . .
H33_2 H 1.034963 0.349013 0.726092 0.230 Uiso 1 1 calc R U . . .
C34_2 C 0.9563(14) 0.3695(14) 0.7045(4) 0.193(7) Uani 1 1 d D U . . .
H34_2 H 1.005365 0.406599 0.699471 0.232 Uiso 1 1 calc R U . . .
C35_2 C 0.8693(14) 0.3546(15) 0.6953(4) 0.190(7) Uani 1 1 d D U . . .
C36_2 C 0.8001(14) 0.2998(14) 0.7039(3) 0.191(7) Uani 1 1 d D U . . .
H36_2 H 0.739932 0.291672 0.699812 0.230 Uiso 1 1 calc R U . . .
C37_2 C 0.8170(14) 0.2558(14) 0.7187(4) 0.198(8) Uani 1 1 d D U . . .
H37_2 H 0.769127 0.213878 0.722408 0.237 Uiso 1 1 calc R U . . .
C38_2 C 0.8551(13) 0.3991(13) 0.6790(3) 0.167(6) Uani 1 1 d D U . . .
C39_2 C 0.9126(13) 0.4318(12) 0.6643(3) 0.164(6) Uani 1 1 d D U . . .
H39_2 H 0.963930 0.420796 0.663332 0.197 Uiso 1 1 calc R U . . .
C40_2 C 0.8976(12) 0.4799(13) 0.6509(3) 0.175(6) Uani 1 1 d D U . . .
H40_2 H 0.942893 0.507437 0.643038 0.210 Uiso 1 1 calc R U . . .
C41_2 C 0.8128(12) 0.4860(10) 0.6496(3) 0.161(5) Uani 1 1 d D U . . .
C42_2 C 0.7533(13) 0.4544(12) 0.6643(3) 0.168(6) Uani 1 1 d D U . . .
H42_2 H 0.699511 0.462021 0.664676 0.202 Uiso 1 1 calc R U . . .
C43_2 C 0.7751(13) 0.4116(13) 0.6784(3) 0.178(6) Uani 1 1 d D U . . .
H43_2 H 0.734332 0.390385 0.687889 0.214 Uiso 1 1 calc R U . . .
C44_2 C 0.7839(11) 0.5190(11) 0.6324(3) 0.152(5) Uani 1 1 d D U . . .
H44A_2 H 0.727702 0.524740 0.634805 0.182 Uiso 1 1 calc R U . . .
H44B_2 H 0.830396 0.568858 0.631076 0.182 Uiso 1 1 calc R U . . .
N45_2 N 0.7697(10) 0.4704(8) 0.6142(2) 0.130(4) Uani 1 1 d . U . . .
C46_2 C 0.6886(12) 0.4079(10) 0.6108(3) 0.140(5) Uani 1 1 d D U . . .
H46_2 H 0.641766 0.403148 0.618855 0.168 Uiso 1 1 calc R U . . .
C47_2 C 0.6765(11) 0.3506(10) 0.5948(3) 0.116(4) Uani 1 1 d . U . . .
H47_2 H 0.624652 0.305353 0.593465 0.139 Uiso 1 1 calc R U . . .
C48_2 C 0.7429(10) 0.3618(9) 0.5808(3) 0.104(4) Uani 1 1 d . U . . .
C49_2 C 0.8219(13) 0.4286(12) 0.5851(3) 0.147(5) Uani 1 1 d . U . . .
H49_2 H 0.870074 0.437713 0.577153 0.176 Uiso 1 1 calc R U . . .
C50_2 C 0.8286(13) 0.4812(11) 0.6011(3) 0.144(5) Uani 1 1 d D U . . .
H50_2 H 0.878980 0.527497 0.602545 0.172 Uiso 1 1 calc R U . . .
C51_2 C 0.7406(11) 0.2999(9) 0.5662(3) 0.102(4) Uani 1 1 d . U . . .
N52_2 N 0.6653(8) 0.2357(7) 0.5657(2) 0.102(3) Uani 1 1 d . U . . .
C53_2 C 0.6647(8) 0.1764(8) 0.5531(2) 0.082(3) Uani 1 1 d . U . . .
N54_2 N 0.7347(7) 0.1819(6) 0.54210(17) 0.089(3) Uani 1 1 d . U . . .
C55_2 C 0.8054(9) 0.2493(8) 0.5438(2) 0.087(3) Uani 1 1 d . U . . .
N56_2 N 0.8109(8) 0.3118(7) 0.5559(2) 0.099(3) Uani 1 1 d . U . . .
N57_2 N 0.4497(6) -0.0427(5) 0.55373(16) 0.075(3) Uani 1 1 d . U . . .
C58_2 C 0.5249(10) -0.0330(9) 0.5441(2) 0.103(4) Uani 1 1 d . U . . .
H58_2 H 0.529580 -0.075683 0.537704 0.123 Uiso 1 1 calc R U . . .
C59_2 C 0.5932(9) 0.0354(9) 0.5434(2) 0.099(4) Uani 1 1 d . U . . .
H59_2 H 0.643682 0.039210 0.536616 0.119 Uiso 1 1 calc R U . . .
C60_2 C 0.5878(9) 0.1006(9) 0.5528(2) 0.096(3) Uani 1 1 d . U . . .
C61_2 C 0.5105(8) 0.0940(8) 0.5631(2) 0.092(3) Uani 1 1 d . U . . .
H61_2 H 0.505738 0.136969 0.569271 0.110 Uiso 1 1 calc R U . . .
C62_2 C 0.4441(9) 0.0241(8) 0.5639(2) 0.091(4) Uani 1 1 d . U . . .
H62_2 H 0.394252 0.018943 0.570967 0.109 Uiso 1 1 calc R U . . .
N63_2 N 1.0369(6) 0.2670(7) 0.51461(16) 0.078(3) Uani 1 1 d . U . . .
C64_2 C 1.0289(9) 0.3318(9) 0.5217(2) 0.090(4) Uani 1 1 d . U . . .
H64_2 H 1.074578 0.379464 0.520840 0.108 Uiso 1 1 calc R U . . .
C65_2 C 0.9489(9) 0.3235(8) 0.5304(2) 0.093(4) Uani 1 1 d . U . . .
H65_2 H 0.940633 0.367283 0.534612 0.111 Uiso 1 1 calc R U . . .
C66_2 C 0.8823(8) 0.2552(8) 0.5331(2) 0.083(3) Uani 1 1 d . U . . .
C67_2 C 0.8890(8) 0.1892(8) 0.5248(2) 0.080(3) Uani 1 1 d . U . . .
H67_2 H 0.842311 0.141625 0.525224 0.096 Uiso 1 1 calc R U . . .
C68_2 C 0.9684(9) 0.1971(8) 0.5158(2) 0.095(4) Uani 1 1 d . U . . .
H68_2 H 0.975047 0.153704 0.510557 0.114 Uiso 1 1 calc R U . . .
N1_3 N 1.2172(9) 0.6032(7) 0.94989(19) 0.150(5) Uani 1 1 d G U . . .
C2_3 C 1.1508(9) 0.6251(7) 0.95706(16) 0.146(6) Uani 1 1 d G U . . .
H2_3 H 1.124746 0.606741 0.968798 0.175 Uiso 1 1 calc R U . . .
C3_3 C 1.1234(8) 0.6746(8) 0.9467(2) 0.152(5) Uani 1 1 d G U . . .
H3_3 H 1.078961 0.689344 0.951482 0.182 Uiso 1 1 calc R U . . .
C4_3 C 1.1624(10) 0.7021(7) 0.9291(2) 0.149(5) Uani 1 1 d G U . . .
C5_3 C 1.2288(9) 0.6802(8) 0.92196(17) 0.153(5) Uani 1 1 d G U . . .
H5_3 H 1.254862 0.698579 0.910223 0.184 Uiso 1 1 calc R U . . .
C6_3 C 1.2562(8) 0.6307(8) 0.9323(2) 0.164(6) Uani 1 1 d G U . . .
H6_3 H 1.300649 0.615976 0.927539 0.196 Uiso 1 1 calc R U . . .
C7_3 C 1.1354(8) 0.7484(7) 0.91848(19) 0.149(5) Uani 1 1 d G U . . .
N8_3 N 1.0804(8) 0.7809(7) 0.92687(14) 0.153(5) Uani 1 1 d G U . . .
C9_3 C 1.0559(8) 0.8315(7) 0.91631(19) 0.144(5) Uani 1 1 d G U . . .
N10_3 N 1.0865(8) 0.8497(7) 0.89737(19) 0.160(5) Uani 1 1 d G U . . .
C11_3 C 1.1416(8) 0.8173(8) 0.88899(14) 0.161(6) Uani 1 1 d G U . . .
N12_3 N 1.1661(8) 0.7666(8) 0.89954(19) 0.154(5) Uani 1 1 d G U . . .
N13_3 N 0.8527(8) 0.8993(8) 0.9383(2) 0.161(5) Uani 1 1 d G U . . .
C14_3 C 0.8984(10) 0.9334(7) 0.9221(2) 0.167(6) Uani 1 1 d G U . . .
H14_3 H 0.883588 0.969845 0.915935 0.200 Uiso 1 1 calc R U . . .
C15_3 C 0.9662(9) 0.9129(8) 0.91510(18) 0.159(6) Uani 1 1 d G U . . .
H15_3 H 0.996830 0.935671 0.904258 0.191 Uiso 1 1 calc R U . . .
C16_3 C 0.9884(9) 0.8584(9) 0.9243(2) 0.157(5) Uani 1 1 d G U . . .
C17_3 C 0.9427(10) 0.8244(8) 0.9405(2) 0.171(6) Uani 1 1 d G U . . .
H17_3 H 0.957473 0.787904 0.946663 0.205 Uiso 1 1 calc R U . . .
C18_3 C 0.8748(9) 0.8448(8) 0.94750(17) 0.182(7) Uani 1 1 d G U . . .
H18_3 H 0.844230 0.822077 0.958339 0.218 Uiso 1 1 calc R U . . .
N19_3 N 1.2011(9) 0.8478(8) 0.82980(16) 0.198(6) Uani 1 1 d G U . . .
C20_3 C 1.2355(10) 0.8063(9) 0.8418(2) 0.193(7) Uani 1 1 d DG U . . .
H20_3 H 1.270773 0.782687 0.836362 0.232 Uiso 1 1 calc R U . . .
C21_3 C 1.2173(10) 0.8001(9) 0.8621(2) 0.188(6) Uani 1 1 d G U . . .
H21_3 H 1.240338 0.772342 0.870160 0.225 Uiso 1 1 calc R U . . .
C22_3 C 1.1646(11) 0.8354(10) 0.87030(16) 0.180(6) Uani 1 1 d G U . . .
C23_3 C 1.1301(11) 0.8769(9) 0.8582(2) 0.181(6) Uani 1 1 d G U . . .
H23_3 H 1.094892 0.900455 0.863736 0.217 Uiso 1 1 calc R U . . .
C24_3 C 1.1484(10) 0.8830(8) 0.83800(19) 0.179(6) Uani 1 1 d DG U . . .
H24_3 H 1.125325 0.910802 0.829937 0.215 Uiso 1 1 calc R U . . .
C25_3 C 1.2035(14) 0.8388(12) 0.8070(3) 0.211(7) Uani 1 1 d D U . . .
H25A_3 H 1.262495 0.840422 0.803908 0.253 Uiso 1 1 calc R U . . .
H25B_3 H 1.192736 0.879186 0.800745 0.253 Uiso 1 1 calc R U . . .
C26_3 C 1.1255(19) 0.7591(16) 0.7989(4) 0.206(7) Uani 1 1 d D U . . .
C27_3 C 1.0422(15) 0.7443(14) 0.7988(4) 0.205(7) Uani 1 1 d D U . . .
H27_3 H 1.027057 0.785116 0.802379 0.246 Uiso 1 1 calc R U . . .
C28_3 C 0.9694(18) 0.6744(11) 0.7939(4) 0.224(7) Uani 1 1 d D U . . .
H28_3 H 0.909043 0.668331 0.794504 0.269 Uiso 1 1 calc R U . . .
C29_3 C 0.9922(15) 0.6152(12) 0.7880(4) 0.215(7) Uani 1 1 d D U . . .
C30_3 C 1.0845(15) 0.6314(13) 0.7875(4) 0.222(7) Uani 1 1 d D U . . .
H30_3 H 1.100285 0.592503 0.782390 0.266 Uiso 1 1 calc R U . . .
C31_3 C 1.1540(18) 0.7004(12) 0.7938(4) 0.229(8) Uani 1 1 d D U . . .
H31_3 H 1.215233 0.707752 0.794642 0.275 Uiso 1 1 calc R U . . .
C32_3 C 0.9215(11) 0.5354(9) 0.7824(3) 0.260(8) Uani 1 1 d DG U . . .
C33_3 C 0.8287(12) 0.5190(9) 0.7822(3) 0.266(8) Uani 1 1 d DG U . . .
H33_3 H 0.809407 0.556680 0.786512 0.319 Uiso 1 1 calc R U . . .
C35_3 C 0.7648(10) 0.4461(10) 0.7755(3) 0.260(8) Uani 1 1 d DG U . . .
H35_3 H 0.702761 0.435116 0.775379 0.312 Uiso 1 1 calc R U . . .
C34_3 C 0.7937(11) 0.3898(9) 0.7691(3) 0.272(8) Uani 1 1 d DG U . . .
C36_3 C 0.8865(11) 0.4062(10) 0.7693(3) 0.333(9) Uani 1 1 d DG U . . .
H36_3 H 0.905822 0.368527 0.764966 0.399 Uiso 1 1 calc R U . . .
C37_3 C 0.9504(9) 0.4791(11) 0.7760(3) 0.320(9) Uani 1 1 d DG U . . .
H37_3 H 1.012470 0.490090 0.776099 0.384 Uiso 1 1 calc R U . . .
C38_3 C 0.7292(11) 0.3125(9) 0.7627(3) 0.260(8) Uani 1 1 d DG U . . .
C39_3 C 0.7353(11) 0.2532(11) 0.7729(3) 0.282(9) Uani 1 1 d DG U . . .
H39_3 H 0.784405 0.262333 0.782607 0.339 Uiso 1 1 calc R U . . .
C41_3 C 0.6680(13) 0.1801(10) 0.7684(3) 0.282(9) Uani 1 1 d DG U . . .
H41_3 H 0.672043 0.140439 0.775226 0.338 Uiso 1 1 calc R U . . .
C40_3 C 0.5945(11) 0.1664(9) 0.7539(3) 0.254(8) Uani 1 1 d DG U . . .
C42_3 C 0.5884(11) 0.2257(11) 0.7437(2) 0.251(8) Uani 1 1 d DG U . . .
H42_3 H 0.539278 0.216533 0.733973 0.301 Uiso 1 1 calc R U . . .
C43_3 C 0.6557(12) 0.2987(10) 0.7481(3) 0.255(9) Uani 1 1 d DG U . . .
H43_3 H 0.651639 0.338427 0.741353 0.306 Uiso 1 1 calc R U . . .
C44_3 C 0.5243(14) 0.0866(12) 0.7483(3) 0.231(7) Uani 1 1 d D U . . .
H44A_3 H 0.464269 0.086860 0.745114 0.277 Uiso 1 1 calc R U . . .
H44B_3 H 0.522060 0.055869 0.759479 0.277 Uiso 1 1 calc R U . . .
N45_3 N 0.5560(13) 0.0523(12) 0.7280(3) 0.169(5) Uani 1 1 d . U . . .
C46_3 C 0.6136(14) 0.0234(13) 0.7311(3) 0.160(6) Uani 1 1 d D U . . .
H46_3 H 0.636491 0.020007 0.744186 0.192 Uiso 1 1 calc R U . . .
C47_3 C 0.6418(13) -0.0040(12) 0.7131(3) 0.139(5) Uani 1 1 d . U . . .
H47_3 H 0.687178 -0.022677 0.714492 0.166 Uiso 1 1 calc R U . . .
C48_3 C 0.6034(12) -0.0029(12) 0.6945(3) 0.131(4) Uani 1 1 d . U . . .
C49_3 C 0.5352(14) 0.0308(13) 0.6928(3) 0.160(5) Uani 1 1 d . U . . .
H49_3 H 0.509536 0.035624 0.680107 0.192 Uiso 1 1 calc R U . . .
C50_3 C 0.5113(15) 0.0549(13) 0.7106(3) 0.161(6) Uani 1 1 d D U . . .
H50_3 H 0.464851 0.072523 0.710409 0.193 Uiso 1 1 calc R U . . .
C51_3 C 0.6331(6) -0.0296(5) 0.67700(12) 0.116(4) Uani 1 1 d G U . . .
N52_3 N 0.7118(6) -0.0439(5) 0.67776(12) 0.106(3) Uani 1 1 d G U . . .
C53_3 C 0.7346(5) -0.0734(5) 0.66023(15) 0.103(4) Uani 1 1 d G U . . .
N54_3 N 0.6787(6) -0.0886(5) 0.64195(12) 0.104(3) Uani 1 1 d G U . . .
C55_3 C 0.5999(6) -0.0743(5) 0.64119(12) 0.098(3) Uani 1 1 d G U . . .
N56_3 N 0.5771(5) -0.0448(5) 0.65871(15) 0.116(4) Uani 1 1 d G U . . .
N57_3 N 0.9715(7) -0.1141(7) 0.66092(19) 0.085(3) Uani 1 1 d . U . . .
C58_3 C 0.9187(9) -0.1287(8) 0.6458(2) 0.092(4) Uani 1 1 d . U . . .
H58_3 H 0.934099 -0.147136 0.633839 0.110 Uiso 1 1 calc R U . . .
C59_3 C 0.8363(10) -0.1199(10) 0.6447(2) 0.106(4) Uani 1 1 d . U . . .
H59_3 H 0.796140 -0.135463 0.632826 0.128 Uiso 1 1 calc R U . . .
C60_3 C 0.8167(9) -0.0891(10) 0.6611(2) 0.097(4) Uani 1 1 d . U . . .
C61_3 C 0.8769(9) -0.0651(9) 0.6782(2) 0.102(4) Uani 1 1 d . U . . .
H61_3 H 0.864925 -0.041150 0.689670 0.122 Uiso 1 1 calc R U . . .
C62_3 C 0.9569(10) -0.0772(9) 0.6782(2) 0.101(4) Uani 1 1 d . U . . .
H62_3 H 1.000111 -0.060724 0.689552 0.121 Uiso 1 1 calc R U . . .
N63_3 N 0.4361(5) -0.1253(5) 0.58558(11) 0.090(3) Uani 1 1 d G U . . .
C64_3 C 0.4149(5) -0.0910(5) 0.60251(15) 0.103(4) Uani 1 1 d G U . . .
H64_3 H 0.365081 -0.077545 0.601382 0.124 Uiso 1 1 calc R U . . .
C65_3 C 0.4683(6) -0.0768(5) 0.62113(12) 0.103(4) Uani 1 1 d G U . . .
H65_3 H 0.454209 -0.053893 0.632455 0.124 Uiso 1 1 calc R U . . .
C66_3 C 0.5429(6) -0.0970(6) 0.62281(11) 0.102(4) Uani 1 1 d G U . . .
C68_3 C 0.5640(5) -0.1313(5) 0.60588(15) 0.097(4) Uani 1 1 d G U . . .
H68_3 H 0.613862 -0.144713 0.607005 0.116 Uiso 1 1 calc R U . . .
C67_3 C 0.5106(5) -0.1454(5) 0.58726(12) 0.091(3) Uani 1 1 d G U . . .
H67_3 H 0.524735 -0.168366 0.575933 0.109 Uiso 1 1 calc R U . . .
Pd1_4 Pd 0.37874(12) 0.20049(11) 0.89387(3) 0.1591(7) Uani 1 1 d D U . . .
Pd2_4 Pd 0.74835(16) 0.91803(12) 0.94738(3) 0.1895(8) Uani 1 1 d D U . . .
Pd3_4 Pd 1.24219(12) 0.51981(11) 0.96220(2) 0.1491(6) Uani 1 1 d . U . . .
Pd4_4 Pd 0.35987(7) -0.14462(6) 0.55859(2) 0.0856(4) Uani 1 1 d . U . . .
Pd5_4 Pd 1.09115(7) -0.12842(7) 0.66082(2) 0.0921(4) Uani 1 1 d . U . . .
Pd6_4 Pd 1.15668(7) 0.27178(6) 0.50538(2) 0.0810(4) Uani 1 1 d . U . . .
N7_4 N 0.2508(11) 0.1904(11) 0.8964(4) 0.220(8) Uani 1 1 d D U . . .
C8_4 C 0.2076(12) 0.1218(12) 0.9066(4) 0.264(9) Uani 1 1 d D U . . .
H8A_4 H 0.170685 0.132357 0.916403 0.316 Uiso 1 1 calc R U . . .
H8AB_4 H 0.166206 0.082454 0.896405 0.316 Uiso 1 1 calc R U . . .
C9_4 C 0.2657(15) 0.0911(13) 0.9172(4) 0.274(9) Uani 1 1 d D U . . .
H9A_4 H 0.285835 0.117426 0.930824 0.329 Uiso 1 1 calc R U . . .
H9AB_4 H 0.230198 0.037909 0.918549 0.329 Uiso 1 1 calc R U . . .
N10_4 N 0.3446(13) 0.0976(9) 0.9070(4) 0.225(8) Uani 1 1 d D U . . .
C11_4 C 0.2013(15) 0.1908(13) 0.8768(4) 0.242(11) Uani 1 1 d D U . . .
H11A_4 H 0.227434 0.240362 0.872121 0.364 Uiso 1 1 calc R U . . .
H11B_4 H 0.138162 0.178376 0.878547 0.364 Uiso 1 1 calc DR U . . .
H11C_4 H 0.205881 0.153940 0.866925 0.364 Uiso 1 1 calc R U . . .
C12_4 C 0.2444(16) 0.2565(12) 0.9089(4) 0.257(11) Uani 1 1 d D U . . .
H12A_4 H 0.241010 0.293201 0.900025 0.385 Uiso 1 1 calc DR U . . .
H12B_4 H 0.297431 0.279737 0.918691 0.385 Uiso 1 1 calc R U . . .
H12C_4 H 0.190575 0.238557 0.915956 0.385 Uiso 1 1 calc R U . . .
C13_4 C 0.328(2) 0.0372(16) 0.8904(4) 0.314(13) Uani 1 1 d D U . . .
H13A_4 H 0.280879 0.036889 0.880344 0.471 Uiso 1 1 calc R U . . .
H13B_4 H 0.308119 -0.011149 0.895844 0.471 Uiso 1 1 calc R U . . .
H13C_4 H 0.382842 0.046431 0.884127 0.471 Uiso 1 1 calc R U . . .
C14_4 C 0.4065(17) 0.0819(18) 0.9225(5) 0.330(15) Uani 1 1 d D U . . .
H14A_4 H 0.391682 0.028318 0.921686 0.495 Uiso 1 1 calc R U . . .
H14B_4 H 0.398529 0.099123 0.935976 0.495 Uiso 1 1 calc R U . . .
H14C_4 H 0.468782 0.108352 0.919922 0.495 Uiso 1 1 calc R U . . .
N15_4 N 1.2675(13) 0.4355(10) 0.9773(3) 0.206(7) Uani 1 1 d D U . . .
C16_4 C 1.3384(16) 0.4748(11) 0.9939(3) 0.229(8) Uani 1 1 d D U . . .
H16A_4 H 1.311522 0.462141 1.006603 0.275 Uiso 1 1 calc R U . . .
H16B_4 H 1.384467 0.453914 0.993314 0.275 Uiso 1 1 calc R U . . .
C17_4 C 1.3830(16) 0.5536(12) 0.9951(4) 0.254(8) Uani 1 1 d D U . . .
H17A_4 H 1.440886 0.565137 0.989532 0.304 Uiso 1 1 calc R U . . .
H17B_4 H 1.396975 0.572447 1.009462 0.304 Uiso 1 1 calc R U . . .
N18_4 N 1.3388(14) 0.5976(10) 0.9852(3) 0.204(7) Uani 1 1 d D U . . .
C19_4 C 1.2961(17) 0.3916(14) 0.9623(3) 0.217(9) Uani 1 1 d D U . . .
H19A_4 H 1.258954 0.382591 0.949477 0.325 Uiso 1 1 calc R U . . .
H19B_4 H 1.289111 0.343858 0.967168 0.325 Uiso 1 1 calc R U . . .
H19C_4 H 1.359042 0.419693 0.960342 0.325 Uiso 1 1 calc R U . . .
C20_4 C 1.1901(14) 0.3771(14) 0.9850(4) 0.227(10) Uani 1 1 d D U . . .
H20A_4 H 1.159204 0.336439 0.974386 0.340 Uiso 1 1 calc R U . . .
H20B_4 H 1.148526 0.398680 0.989250 0.340 Uiso 1 1 calc R U . . .
H20C_4 H 1.211553 0.357799 0.996424 0.340 Uiso 1 1 calc R U . . .
C21_4 C 1.4090(17) 0.6609(15) 0.9767(4) 0.277(14) Uani 1 1 d D U . . .
H21A_4 H 1.397209 0.655037 0.962113 0.415 Uiso 1 1 calc R U . . .
H21B_4 H 1.468061 0.661029 0.980574 0.415 Uiso 1 1 calc R U . . .
H21C_4 H 1.407463 0.708064 0.982028 0.415 Uiso 1 1 calc R U . . .
C22_4 C 1.2941(18) 0.6314(16) 0.9990(4) 0.246(10) Uani 1 1 d D U . . .
H22A_4 H 1.257688 0.651752 0.991106 0.369 Uiso 1 1 calc R U . . .
H22B_4 H 1.339599 0.671349 1.008091 0.369 Uiso 1 1 calc R U . . .
H22C_4 H 1.255564 0.593099 1.006739 0.369 Uiso 1 1 calc R U . . .
N23_4 N 0.6261(13) 0.9261(13) 0.9552(3) 0.268(9) Uani 1 1 d D U . . .
C24_4 C 0.6543(14) 0.9796(16) 0.9733(4) 0.311(10) Uani 1 1 d D U . . .
H24A_4 H 0.623384 0.952658 0.984295 0.373 Uiso 1 1 calc R U . . .
H24B_4 H 0.630494 1.017997 0.970818 0.373 Uiso 1 1 calc R U . . .
C25_4 C 0.7504(15) 1.0196(15) 0.9809(4) 0.314(10) Uani 1 1 d D U . . .
H25A_4 H 0.765498 1.073632 0.980910 0.377 Uiso 1 1 calc R U . . .
H25B_4 H 0.757462 1.009656 0.995025 0.377 Uiso 1 1 calc R U . . .
N26_4 N 0.8167(14) 1.0030(13) 0.9705(3) 0.282(10) Uani 1 1 d D U . . .
C27_4 C 0.5758(18) 0.9481(18) 0.9393(4) 0.282(12) Uani 1 1 d D U . . .
H27A_4 H 0.570168 0.918265 0.926663 0.423 Uiso 1 1 calc R U . . .
H27B_4 H 0.607993 1.000991 0.937688 0.423 Uiso 1 1 calc R U . . .
H27C_4 H 0.516030 0.939551 0.943137 0.423 Uiso 1 1 calc R U . . .
C28_4 C 0.566(2) 0.8505(13) 0.9600(5) 0.318(14) Uani 1 1 d D U . . .
H28A_4 H 0.504482 0.839605 0.954802 0.478 Uiso 1 1 calc R U . . .
H28B_4 H 0.570037 0.848992 0.974600 0.478 Uiso 1 1 calc R U . . .
H28C_4 H 0.585356 0.813230 0.953901 0.478 Uiso 1 1 calc R U . . .
C29_4 C 0.870(2) 0.9745(19) 0.9846(4) 0.323(14) Uani 1 1 d D U . . .
H29A_4 H 0.829694 0.929583 0.989868 0.485 Uiso 1 1 calc R U . . .
H29B_4 H 0.902319 1.012876 0.995651 0.485 Uiso 1 1 calc R U . . .
H29C_4 H 0.913524 0.962603 0.977248 0.485 Uiso 1 1 calc R U . . .
C30_4 C 0.8829(19) 1.0740(16) 0.9640(4) 0.321(16) Uani 1 1 d D U . . .
H30A_4 H 0.873719 1.116518 0.970266 0.482 Uiso 1 1 calc R U . . .
H30B_4 H 0.874213 1.072862 0.949398 0.482 Uiso 1 1 calc R U . . .
H30C_4 H 0.943919 1.078798 0.968097 0.482 Uiso 1 1 calc R U . . .
N31_4 N 0.2788(7) -0.1606(7) 0.53069(18) 0.093(3) Uani 1 1 d . U . . .
C32_4 C 0.2179(9) -0.2412(9) 0.5277(3) 0.108(4) Uani 1 1 d . U . . .
H32A_4 H 0.248562 -0.270119 0.521286 0.130 Uiso 1 1 calc R U . . .
H32B_4 H 0.163527 -0.248443 0.518779 0.130 Uiso 1 1 calc R U . . .
C33_4 C 0.1927(12) -0.2678(12) 0.5476(3) 0.141(5) Uani 1 1 d . U . . .
H33A_4 H 0.152619 -0.244962 0.552514 0.169 Uiso 1 1 calc R U . . .
H33B_4 H 0.157992 -0.322344 0.545655 0.169 Uiso 1 1 calc R U . . .
N34_4 N 0.2690(8) -0.2511(7) 0.5634(2) 0.113(4) Uani 1 1 d . U . . .
C35_4 C 0.3375(10) -0.1317(9) 0.5140(2) 0.117(5) Uani 1 1 d . U . . .
H35A_4 H 0.349124 -0.172444 0.507374 0.175 Uiso 1 1 calc R U . . .
H35B_4 H 0.394293 -0.091821 0.519670 0.175 Uiso 1 1 calc R U . . .
H35C_4 H 0.306795 -0.112393 0.504237 0.175 Uiso 1 1 calc R U . . .
C36_4 C 0.2233(10) -0.1123(9) 0.5326(2) 0.111(5) Uani 1 1 d . U . . .
H36A_4 H 0.186934 -0.117874 0.519900 0.166 Uiso 1 1 calc R U . . .
H36B_4 H 0.263945 -0.059925 0.535917 0.166 Uiso 1 1 calc R U . . .
H36C_4 H 0.184118 -0.128624 0.543246 0.166 Uiso 1 1 calc R U . . .
C37_4 C 0.2374(10) -0.2572(11) 0.5830(3) 0.141(6) Uani 1 1 d . U . . .
H37A_4 H 0.206505 -0.223790 0.585048 0.211 Uiso 1 1 calc R U . . .
H37B_4 H 0.288425 -0.243173 0.593302 0.211 Uiso 1 1 calc R U . . .
H37C_4 H 0.195917 -0.308575 0.583990 0.211 Uiso 1 1 calc R U . . .
C38_4 C 0.3079(15) -0.3078(11) 0.5588(4) 0.196(8) Uani 1 1 d . U . . .
H38A_4 H 0.259500 -0.357546 0.556261 0.294 Uiso 1 1 calc R U . . .
H38B_4 H 0.349577 -0.306682 0.570133 0.294 Uiso 1 1 calc R U . . .
H38C_4 H 0.339815 -0.295932 0.546833 0.294 Uiso 1 1 calc R U . . .
N39_4 N 1.0389(8) -0.2310(6) 0.67289(19) 0.119(4) Uani 1 1 d D U . . .
C40_4 C 1.1138(9) -0.2553(10) 0.6749(3) 0.179(6) Uani 1 1 d D U . . .
H40A_4 H 1.127359 -0.256552 0.689424 0.214 Uiso 1 1 calc DR U . . .
H40B_4 H 1.089796 -0.307525 0.668840 0.214 Uiso 1 1 calc R U . . .
C41_4 C 1.1979(9) -0.2185(8) 0.6674(3) 0.140(5) Uani 1 1 d D U . . .
H41A_4 H 1.205060 -0.252749 0.656834 0.168 Uiso 1 1 calc R U . . .
H41B_4 H 1.246258 -0.207982 0.678344 0.168 Uiso 1 1 calc R U . . .
N42_4 N 1.2095(7) -0.1479(6) 0.65888(18) 0.100(3) Uani 1 1 d D U . . .
C43_4 C 1.0087(11) -0.2295(10) 0.6938(2) 0.161(7) Uani 1 1 d D U . . .
H43A_4 H 1.007220 -0.273832 0.699997 0.242 Uiso 1 1 calc DR U . . .
H43B_4 H 0.948822 -0.229021 0.692823 0.242 Uiso 1 1 calc R U . . .
H43C_4 H 1.050816 -0.184745 0.702060 0.242 Uiso 1 1 calc R U . . .
C44_4 C 0.9602(11) -0.2903(9) 0.6611(3) 0.162(7) Uani 1 1 d D U . . .
H44A_4 H 0.911469 -0.273291 0.659299 0.243 Uiso 1 1 calc R U . . .
H44B_4 H 0.940562 -0.335183 0.668170 0.243 Uiso 1 1 calc R U . . .
H44C_4 H 0.976618 -0.301742 0.647932 0.243 Uiso 1 1 calc R U . . .
C45_4 C 1.2251(10) -0.1495(10) 0.6375(2) 0.127(5) Uani 1 1 d D U . . .
H45A_4 H 1.177140 -0.192871 0.629977 0.191 Uiso 1 1 calc R U . . .
H45B_4 H 1.282801 -0.152898 0.636239 0.191 Uiso 1 1 calc R U . . .
H45C_4 H 1.225762 -0.103940 0.632270 0.191 Uiso 1 1 calc R U . . .
C46_4 C 1.2904(10) -0.0858(9) 0.6716(2) 0.138(6) Uani 1 1 d D U . . .
H46A_4 H 1.342159 -0.099337 0.671955 0.207 Uiso 1 1 calc R U . . .
H46B_4 H 1.275248 -0.080214 0.685266 0.207 Uiso 1 1 calc R U . . .
H46C_4 H 1.304802 -0.038766 0.665644 0.207 Uiso 1 1 calc R U . . .
N47_4 N 1.2761(7) 0.2728(7) 0.49599(17) 0.098(3) Uani 1 1 d D U . . .
C48_4 C 1.2778(10) 0.2870(11) 0.4748(2) 0.143(5) Uani 1 1 d D U . . .
H48A_4 H 1.317232 0.340002 0.474176 0.171 Uiso 1 1 calc R U . . .
H48B_4 H 1.306444 0.256868 0.468146 0.171 Uiso 1 1 calc R U . . .
C49_4 C 1.1961(10) 0.2726(12) 0.4633(2) 0.152(5) Uani 1 1 d D U . . .
H49A_4 H 1.176705 0.223244 0.455526 0.183 Uiso 1 1 calc R U . . .
H49B_4 H 1.207332 0.310047 0.453481 0.183 Uiso 1 1 calc R U . . .
N50_4 N 1.1193(8) 0.2731(7) 0.47444(17) 0.101(3) Uani 1 1 d D U . . .
C51_4 C 1.3559(12) 0.3344(11) 0.5080(3) 0.191(8) Uani 1 1 d D U . . .
H51A_4 H 1.349798 0.381928 0.507340 0.286 Uiso 1 1 calc R U . . .
H51B_4 H 1.410990 0.337442 0.502558 0.286 Uiso 1 1 calc R U . . .
H51C_4 H 1.358305 0.323514 0.522038 0.286 Uiso 1 1 calc R U . . .
C52_4 C 1.2870(11) 0.2037(9) 0.4990(3) 0.148(6) Uani 1 1 d D U . . .
H52A_4 H 1.241142 0.162587 0.490277 0.221 Uiso 1 1 calc R U . . .
H52B_4 H 1.280720 0.193549 0.513031 0.221 Uiso 1 1 calc R U . . .
H52C_4 H 1.346514 0.208610 0.495822 0.221 Uiso 1 1 calc R U . . .
C53_4 C 1.0333(10) 0.2153(10) 0.4667(2) 0.140(6) Uani 1 1 d D U . . .
H53A_4 H 1.030077 0.207294 0.452139 0.210 Uiso 1 1 calc R U . . .
H53B_4 H 0.985474 0.230518 0.470347 0.210 Uiso 1 1 calc R U . . .
H53C_4 H 1.026249 0.169019 0.472543 0.210 Uiso 1 1 calc R U . . .
C54_4 C 1.1219(16) 0.3519(9) 0.4744(3) 0.203(8) Uani 1 1 d D U . . .
H54A_4 H 1.145250 0.372831 0.462113 0.305 Uiso 1 1 calc R U . . .
H54B_4 H 1.160814 0.383302 0.486057 0.305 Uiso 1 1 calc R U . . .
H54C_4 H 1.061278 0.350139 0.474883 0.305 Uiso 1 1 calc R U . . .

loop_
_atom_site_aniso_label
_atom_site_aniso_U_11
_atom_site_aniso_U_22
_atom_site_aniso_U_33
_atom_site_aniso_U_23
_atom_site_aniso_U_13
_atom_site_aniso_U_12
N1_1 0.147(10) 0.114(10) 0.131(9) -0.004(8) 0.066(9) 0.015(8)
C2_1 0.152(11) 0.105(10) 0.145(10) 0.001(10) 0.040(10) 0.020(9)
C3_1 0.154(11) 0.122(10) 0.139(11) 0.000(9) 0.034(9) 0.047(10)
C4_1 0.170(11) 0.124(9) 0.158(11) 0.009(9) 0.041(10) 0.026(10)
C5_1 0.170(12) 0.125(11) 0.146(10) -0.018(10) 0.042(11) 0.021(11)
C6_1 0.167(12) 0.120(12) 0.141(11) -0.001(9) 0.040(10) 0.017(11)
C7_1 0.203(11) 0.136(10) 0.167(12) 0.007(9) 0.046(11) 0.033(10)
N8_1 0.211(11) 0.121(10) 0.156(10) 0.018(9) 0.058(10) 0.044(9)
C9_1 0.185(11) 0.128(11) 0.163(10) 0.017(9) 0.050(11) 0.058(10)
N10_1 0.177(11) 0.145(11) 0.165(10) 0.012(9) 0.054(10) 0.057(10)
C11_1 0.200(11) 0.144(10) 0.173(10) 0.001(10) 0.052(11) 0.036(11)
N12_1 0.184(11) 0.129(9) 0.161(11) 0.009(9) 0.039(10) 0.053(10)
N13_1 0.232(12) 0.121(10) 0.161(10) 0.000(10) 0.072(11) 0.050(11)
C14_1 0.260(15) 0.117(12) 0.174(12) -0.006(11) 0.032(13) 0.039(13)
C15_1 0.265(15) 0.141(12) 0.182(12) -0.005(11) 0.033(14) -0.001(13)
C16_1 0.241(13) 0.144(10) 0.166(11) 0.001(10) 0.067(12) 0.016(12)
C17_1 0.234(14) 0.136(11) 0.159(12) 0.009(10) 0.084(12) 0.025(13)
C18_1 0.241(14) 0.122(11) 0.164(13) 0.022(10) 0.075(13) 0.049(12)
N19_1 0.234(11) 0.176(13) 0.162(11) 0.044(10) 0.045(10) 0.070(11)
C20_1 0.231(14) 0.165(14) 0.167(13) 0.043(11) 0.033(14) 0.058(13)
C21_1 0.218(13) 0.158(13) 0.163(12) 0.037(11) 0.041(13) 0.059(12)
C22_1 0.191(11) 0.150(12) 0.158(11) 0.028(9) 0.041(12) 0.061(11)
C23_1 0.226(13) 0.168(14) 0.160(12) 0.032(11) 0.050(14) 0.058(13)
C24_1 0.237(14) 0.182(14) 0.160(12) 0.028(12) 0.038(13) 0.047(13)
C25_1 0.259(14) 0.159(13) 0.183(12) 0.054(11) 0.061(12) 0.078(12)
C26_1 0.268(14) 0.149(12) 0.200(12) 0.041(12) 0.061(12) 0.093(11)
C27_1 0.283(15) 0.161(13) 0.205(15) 0.029(13) 0.065(13) 0.073(12)
C28_1 0.273(15) 0.166(13) 0.176(13) 0.026(12) 0.066(13) 0.080(11)
C29_1 0.257(13) 0.127(11) 0.153(11) 0.039(10) 0.049(11) 0.094(10)
C30_1 0.273(14) 0.144(12) 0.213(15) 0.018(12) 0.072(13) 0.096(11)
C31_1 0.266(15) 0.138(12) 0.227(14) 0.019(13) 0.071(14) 0.094(11)
C32_1 0.246(12) 0.101(10) 0.126(11) 0.034(9) 0.048(10) 0.078(10)
C33_1 0.247(14) 0.110(12) 0.188(14) 0.000(10) 0.059(12) 0.054(11)
C34_1 0.250(14) 0.100(12) 0.181(14) -0.009(11) 0.042(12) 0.074(11)
C35_1 0.253(13) 0.103(11) 0.162(12) 0.006(9) 0.023(11) 0.087(10)
C36_1 0.237(13) 0.123(12) 0.129(13) 0.013(9) 0.032(11) 0.068(11)
C37_1 0.241(14) 0.119(12) 0.136(12) -0.001(10) 0.034(11) 0.079(11)
C38_1 0.254(13) 0.142(12) 0.174(13) -0.017(11) 0.018(11) 0.095(11)
C39_1 0.278(15) 0.157(14) 0.199(14) -0.037(13) 0.017(12) 0.101(13)
C40_1 0.279(16) 0.157(14) 0.199(14) -0.052(13) 0.018(12) 0.081(14)
C41_1 0.264(14) 0.140(12) 0.209(14) -0.034(12) 0.020(12) 0.072(12)
C42_1 0.239(14) 0.172(15) 0.209(14) -0.026(13) 0.001(13) 0.079(13)
C43_1 0.280(15) 0.174(14) 0.218(14) -0.028(13) 0.010(12) 0.106(14)
C44_1 0.287(14) 0.143(12) 0.215(14) -0.060(12) 0.004(13) 0.063(13)
N45_1 0.269(12) 0.136(10) 0.178(12) -0.050(11) 0.001(12) 0.081(11)
C46_1 0.264(14) 0.129(11) 0.185(13) -0.029(12) -0.009(15) 0.065(13)
C47_1 0.233(14) 0.115(11) 0.157(12) -0.023(10) -0.021(12) 0.055(13)
C48_1 0.192(11) 0.104(9) 0.122(10) -0.004(9) 0.000(10) 0.054(10)
C49_1 0.232(13) 0.122(11) 0.149(11) -0.029(10) 0.008(13) 0.071(12)
C50_1 0.255(14) 0.143(12) 0.168(13) -0.049(11) 0.005(13) 0.077(14)
C51_1 0.136(9) 0.091(8) 0.117(9) 0.010(8) 0.015(9) 0.051(8)
N52_1 0.127(8) 0.070(7) 0.120(8) 0.000(7) 0.024(7) 0.050(7)
C53_1 0.119(8) 0.077(8) 0.109(8) 0.007(7) 0.021(7) 0.046(7)
N54_1 0.111(7) 0.065(6) 0.105(7) 0.006(6) 0.020(6) 0.041(6)
C55_1 0.121(8) 0.084(7) 0.110(9) 0.013(7) 0.024(8) 0.050(7)
N56_1 0.144(9) 0.092(8) 0.110(8) 0.001(7) 0.015(7) 0.056(8)
N57_1 0.114(8) 0.067(7) 0.098(7) 0.010(6) 0.018(6) 0.033(6)
C58_1 0.122(9) 0.085(8) 0.107(8) 0.028(7) 0.021(8) 0.042(7)
C59_1 0.122(9) 0.063(7) 0.105(8) 0.017(7) 0.020(7) 0.045(7)
C60_1 0.105(8) 0.070(7) 0.101(7) 0.015(6) 0.025(7) 0.041(7)
C61_1 0.130(9) 0.069(8) 0.108(8) -0.006(8) 0.011(8) 0.035(7)
C62_1 0.150(10) 0.079(8) 0.121(10) 0.011(8) -0.004(9) 0.038(8)
N63_1 0.090(6) 0.059(6) 0.088(7) 0.022(6) 0.024(5) 0.033(5)
C64_1 0.119(9) 0.059(7) 0.092(8) 0.009(6) 0.023(7) 0.039(7)
C65_1 0.124(9) 0.077(8) 0.108(8) 0.011(7) 0.021(8) 0.037(7)
C66_1 0.119(8) 0.076(7) 0.114(9) 0.027(7) 0.015(7) 0.035(7)
C68_1 0.108(9) 0.075(8) 0.108(9) 0.022(7) 0.017(7) 0.033(7)
C67_1 0.096(8) 0.059(7) 0.102(8) 0.013(7) 0.016(7) 0.023(6)
N1_2 0.153(10) 0.119(11) 0.148(11) 0.026(9) 0.050(8) 0.034(8)
C2_2 0.182(13) 0.168(14) 0.145(12) 0.008(11) 0.033(11) 0.034(12)
C3_2 0.184(11) 0.165(14) 0.130(11) 0.011(11) 0.017(10) 0.055(11)
C4_2 0.175(10) 0.156(12) 0.145(11) 0.009(10) 0.015(9) 0.062(10)
C5_2 0.189(12) 0.146(13) 0.158(12) -0.005(11) 0.032(10) 0.051(12)
C6_2 0.181(11) 0.129(13) 0.158(12) 0.007(11) 0.035(11) 0.032(11)
N19_2 0.271(14) 0.200(14) 0.180(11) -0.028(11) 0.037(11) 0.093(13)
C20_2 0.267(14) 0.190(16) 0.189(14) -0.048(13) 0.031(13) 0.089(14)
C21_2 0.267(14) 0.209(17) 0.183(14) -0.056(13) 0.020(12) 0.070(14)
C22_2 0.237(13) 0.206(14) 0.156(11) -0.026(10) -0.006(11) 0.097(12)
C23_2 0.239(13) 0.217(16) 0.163(13) -0.026(13) 0.011(12) 0.100(14)
C24_2 0.256(14) 0.225(17) 0.184(14) -0.043(13) 0.024(12) 0.089(14)
C7_2 0.193(10) 0.171(13) 0.156(12) -0.005(11) 0.007(10) 0.072(11)
N8_2 0.168(11) 0.171(13) 0.149(11) -0.013(10) 0.007(9) 0.055(11)
C9_2 0.191(11) 0.171(12) 0.138(10) -0.005(9) 0.011(10) 0.074(11)
N10_2 0.200(12) 0.191(13) 0.147(11) -0.008(9) 0.001(9) 0.091(10)
C11_2 0.209(12) 0.189(13) 0.143(11) -0.004(10) -0.007(10) 0.099(11)
N12_2 0.201(11) 0.208(14) 0.166(11) -0.019(11) 0.005(10) 0.072(11)
N13_2 0.189(10) 0.117(11) 0.134(9) -0.016(9) 0.004(9) 0.060(9)
C14_2 0.185(11) 0.145(13) 0.142(12) -0.026(11) 0.014(10) 0.065(10)
C15_2 0.184(11) 0.157(14) 0.135(11) -0.009(10) 0.021(9) 0.060(11)
C16_2 0.173(10) 0.143(11) 0.131(10) 0.009(9) 0.026(9) 0.053(10)
C17_2 0.179(11) 0.131(13) 0.129(11) 0.005(10) 0.033(9) 0.037(10)
C18_2 0.184(12) 0.112(12) 0.135(11) 0.003(9) 0.017(10) 0.056(11)
C25_2 0.272(15) 0.199(16) 0.176(13) -0.019(12) 0.032(12) 0.091(14)
C26_2 0.260(15) 0.189(15) 0.169(12) -0.019(12) 0.013(12) 0.102(13)
C27_2 0.277(16) 0.200(17) 0.178(15) -0.026(14) -0.013(14) 0.089(14)
C28_2 0.282(16) 0.194(16) 0.181(16) -0.018(13) -0.010(13) 0.088(14)
C29_2 0.252(14) 0.180(14) 0.184(13) -0.009(12) 0.018(11) 0.087(13)
C30_2 0.244(15) 0.184(15) 0.190(15) 0.007(14) 0.020(13) 0.088(13)
C31_2 0.249(15) 0.189(16) 0.200(15) 0.003(13) 0.024(13) 0.099(13)
C32_2 0.226(13) 0.151(13) 0.172(13) -0.011(11) 0.022(11) 0.075(11)
C33_2 0.230(14) 0.144(15) 0.192(15) -0.016(12) 0.006(12) 0.073(12)
C34_2 0.230(13) 0.132(14) 0.198(16) 0.000(12) 0.010(12) 0.056(12)
C35_2 0.199(13) 0.150(13) 0.191(13) -0.004(11) 0.016(11) 0.041(11)
C36_2 0.219(13) 0.155(15) 0.175(15) 0.002(12) 0.013(12) 0.053(12)
C37_2 0.229(14) 0.172(15) 0.169(15) 0.000(12) 0.017(12) 0.060(13)
C38_2 0.170(12) 0.131(12) 0.193(13) -0.006(10) 0.025(10) 0.053(10)
C39_2 0.173(12) 0.128(14) 0.198(15) -0.025(11) 0.032(10) 0.072(11)
C40_2 0.174(12) 0.155(14) 0.176(13) -0.019(11) 0.028(11) 0.048(11)
C41_2 0.172(11) 0.126(12) 0.172(11) -0.031(10) 0.039(10) 0.047(10)
C42_2 0.170(12) 0.130(14) 0.194(14) -0.012(12) 0.038(11) 0.050(11)
C43_2 0.187(13) 0.124(14) 0.206(14) -0.013(12) 0.037(12) 0.046(11)
C44_2 0.155(11) 0.101(12) 0.178(12) -0.034(9) 0.043(10) 0.031(9)
N45_2 0.140(10) 0.082(8) 0.159(10) -0.020(8) 0.037(8) 0.035(7)
C46_2 0.141(11) 0.108(11) 0.156(11) -0.033(9) 0.038(9) 0.035(8)
C47_2 0.119(9) 0.080(9) 0.139(11) -0.017(8) 0.034(8) 0.030(8)
C48_2 0.105(9) 0.065(7) 0.151(10) -0.007(7) 0.036(7) 0.042(6)
C49_2 0.139(11) 0.100(10) 0.164(12) -0.024(9) 0.052(10) 0.006(9)
C50_2 0.145(11) 0.088(10) 0.169(13) -0.023(9) 0.033(9) 0.018(9)
C51_2 0.095(9) 0.072(7) 0.130(9) -0.005(7) 0.028(7) 0.021(7)
N52_2 0.094(7) 0.071(7) 0.133(9) -0.013(7) 0.017(6) 0.028(6)
C53_2 0.077(7) 0.065(7) 0.105(8) 0.001(6) 0.008(6) 0.029(6)
N54_2 0.083(7) 0.068(7) 0.113(8) -0.002(6) 0.019(6) 0.029(5)
C55_2 0.083(7) 0.054(7) 0.124(9) 0.009(7) 0.018(6) 0.027(6)
N56_2 0.102(7) 0.058(7) 0.133(9) 0.010(6) 0.032(6) 0.023(6)
N57_2 0.073(6) 0.036(5) 0.110(8) 0.012(6) 0.026(5) 0.011(5)
C58_2 0.101(9) 0.070(8) 0.124(10) -0.007(8) 0.027(7) 0.020(7)
C59_2 0.075(8) 0.070(8) 0.143(10) -0.007(8) 0.024(7) 0.019(6)
C60_2 0.079(7) 0.078(7) 0.123(9) -0.002(7) 0.013(6) 0.022(6)
C61_2 0.079(8) 0.065(7) 0.132(9) -0.001(7) 0.007(7) 0.032(6)
C62_2 0.080(8) 0.051(7) 0.134(10) 0.001(7) 0.016(7) 0.018(6)
N63_2 0.068(6) 0.077(7) 0.093(7) 0.016(6) 0.026(5) 0.028(5)
C64_2 0.082(8) 0.086(8) 0.112(9) 0.009(8) 0.036(6) 0.039(7)
C65_2 0.108(9) 0.071(8) 0.110(9) 0.005(7) 0.016(7) 0.047(7)
C66_2 0.081(7) 0.061(7) 0.102(8) 0.015(7) 0.019(6) 0.021(6)
C67_2 0.066(7) 0.059(7) 0.111(9) 0.011(7) 0.012(6) 0.020(6)
C68_2 0.081(8) 0.074(8) 0.117(9) 0.013(8) 0.025(7) 0.013(7)
N1_3 0.163(11) 0.123(11) 0.133(10) 0.016(9) 0.016(8) 0.025(9)
C2_3 0.158(12) 0.114(12) 0.141(11) 0.018(10) 0.012(9) 0.029(9)
C3_3 0.176(12) 0.124(13) 0.132(11) 0.014(10) 0.019(9) 0.034(10)
C4_3 0.173(11) 0.107(11) 0.131(10) 0.013(9) 0.013(9) 0.019(8)
C5_3 0.188(13) 0.097(12) 0.145(12) 0.009(10) 0.026(10) 0.025(9)
C6_3 0.191(12) 0.123(13) 0.151(12) 0.008(11) 0.024(10) 0.034(10)
C7_3 0.161(11) 0.129(11) 0.127(10) 0.020(9) 0.009(9) 0.024(8)
N8_3 0.168(11) 0.139(11) 0.130(9) 0.016(9) -0.003(8) 0.042(8)
C9_3 0.154(10) 0.129(11) 0.129(10) 0.016(9) 0.005(8) 0.036(8)
N10_3 0.167(11) 0.148(11) 0.130(9) 0.029(9) 0.026(8) 0.023(8)
C11_3 0.186(11) 0.148(12) 0.113(9) 0.032(9) 0.029(8) 0.022(9)
N12_3 0.164(10) 0.146(12) 0.112(9) -0.003(9) 0.004(8) 0.022(9)
N13_3 0.204(12) 0.130(12) 0.130(11) -0.005(9) 0.045(9) 0.045(9)
C14_3 0.213(14) 0.117(12) 0.151(12) 0.002(10) 0.054(10) 0.039(10)
C15_3 0.195(13) 0.113(12) 0.151(12) 0.021(10) 0.041(10) 0.036(9)
C16_3 0.188(12) 0.125(11) 0.138(11) 0.009(9) 0.023(8) 0.043(9)
C17_3 0.224(14) 0.131(13) 0.139(12) 0.014(10) 0.029(10) 0.048(10)
C18_3 0.212(14) 0.148(14) 0.161(13) 0.009(11) 0.025(11) 0.044(11)
N19_3 0.234(13) 0.201(13) 0.132(9) 0.024(10) 0.039(9) 0.052(10)
C20_3 0.216(14) 0.207(16) 0.131(11) 0.017(12) 0.030(11) 0.057(11)
C21_3 0.205(14) 0.201(15) 0.128(11) 0.023(12) 0.029(10) 0.048(11)
C22_3 0.219(13) 0.172(14) 0.116(10) 0.022(10) 0.025(9) 0.040(10)
C23_3 0.231(14) 0.159(14) 0.122(11) 0.014(11) 0.012(11) 0.047(11)
C24_3 0.239(14) 0.151(14) 0.122(10) 0.029(11) 0.015(11) 0.049(11)
C25_3 0.260(15) 0.211(14) 0.137(10) 0.027(12) 0.034(12) 0.064(12)
C26_3 0.262(15) 0.194(14) 0.149(11) 0.016(11) 0.038(13) 0.074(13)
C27_3 0.257(16) 0.189(15) 0.150(12) 0.005(13) 0.047(15) 0.066(13)
C28_3 0.280(16) 0.202(15) 0.177(14) 0.000(15) 0.041(14) 0.081(13)
C29_3 0.275(15) 0.193(13) 0.180(13) 0.010(13) 0.027(14) 0.096(12)
C30_3 0.280(16) 0.198(15) 0.180(14) 0.002(14) 0.020(16) 0.091(13)
C31_3 0.277(16) 0.206(16) 0.186(14) 0.002(15) 0.030(14) 0.079(13)
C32_3 0.282(15) 0.205(14) 0.278(15) -0.024(15) 0.030(16) 0.089(13)
C33_3 0.273(16) 0.205(16) 0.306(17) -0.004(16) -0.006(18) 0.093(14)
C35_3 0.271(15) 0.199(16) 0.299(18) -0.001(17) -0.017(16) 0.094(13)
C34_3 0.258(15) 0.234(14) 0.299(15) -0.050(15) 0.019(15) 0.084(13)
C36_3 0.290(16) 0.267(17) 0.380(18) -0.129(18) 0.057(18) 0.066(15)
C37_3 0.288(16) 0.246(17) 0.374(19) -0.109(18) 0.065(17) 0.067(14)
C38_3 0.270(15) 0.219(14) 0.273(16) -0.035(15) 0.022(13) 0.089(13)
C39_3 0.284(17) 0.231(17) 0.286(18) -0.048(17) 0.001(15) 0.070(15)
C41_3 0.285(18) 0.225(16) 0.284(18) -0.065(16) -0.005(14) 0.067(14)
C40_3 0.270(16) 0.216(14) 0.245(15) -0.063(13) 0.019(13) 0.076(13)
C42_3 0.267(16) 0.215(16) 0.266(17) -0.064(16) 0.022(14) 0.105(14)
C43_3 0.268(17) 0.204(16) 0.279(18) -0.038(16) 0.020(14) 0.089(14)
C44_3 0.247(15) 0.227(15) 0.198(13) -0.070(13) 0.045(12) 0.082(12)
N45_3 0.186(12) 0.177(11) 0.157(10) -0.019(10) 0.044(9) 0.086(9)
C46_3 0.186(13) 0.163(13) 0.123(10) -0.002(11) 0.021(10) 0.063(10)
C47_3 0.173(11) 0.136(12) 0.117(10) 0.002(10) 0.016(9) 0.074(9)
C48_3 0.147(10) 0.128(10) 0.120(9) -0.008(9) 0.020(8) 0.060(8)
C49_3 0.178(12) 0.157(13) 0.151(11) -0.006(11) 0.016(10) 0.078(9)
C50_3 0.188(13) 0.159(13) 0.159(12) -0.001(12) 0.041(11) 0.092(10)
C51_3 0.125(9) 0.106(9) 0.110(8) -0.003(8) -0.001(7) 0.043(7)
N52_3 0.105(7) 0.100(8) 0.111(7) -0.001(7) 0.005(6) 0.040(6)
C53_3 0.096(8) 0.096(9) 0.101(8) 0.006(8) 0.004(6) 0.024(7)
N54_3 0.109(7) 0.088(8) 0.109(7) 0.007(7) 0.007(6) 0.035(6)
C55_3 0.103(8) 0.087(8) 0.104(7) 0.011(7) 0.013(6) 0.037(7)
N56_3 0.115(8) 0.122(9) 0.111(7) 0.006(8) 0.010(6) 0.047(7)
N57_3 0.085(7) 0.093(8) 0.096(8) 0.015(7) 0.007(6) 0.055(6)
C58_3 0.087(8) 0.098(9) 0.095(9) -0.006(8) -0.004(7) 0.046(7)
C59_3 0.098(8) 0.116(10) 0.101(9) -0.013(8) -0.010(7) 0.044(8)
C60_3 0.090(7) 0.110(9) 0.094(8) 0.000(8) 0.006(6) 0.044(7)
C61_3 0.096(8) 0.111(10) 0.100(8) 0.008(8) 0.008(7) 0.044(8)
C62_3 0.103(8) 0.113(10) 0.087(8) 0.009(8) 0.013(7) 0.043(8)
N63_3 0.061(6) 0.077(7) 0.121(8) 0.004(7) 0.008(5) 0.017(5)
C64_3 0.076(8) 0.107(10) 0.131(10) 0.003(9) 0.011(7) 0.041(7)
C65_3 0.078(8) 0.113(10) 0.116(9) -0.004(8) 0.013(6) 0.037(7)
C66_3 0.097(8) 0.101(9) 0.106(8) 0.008(7) 0.002(6) 0.038(7)
C68_3 0.091(8) 0.096(9) 0.110(9) -0.004(8) 0.002(7) 0.049(7)
C67_3 0.076(8) 0.079(8) 0.111(8) -0.005(8) 0.014(6) 0.026(7)
Pd1_4 0.1798(15) 0.1174(14) 0.1507(14) -0.0022(12) 0.0308(11) 0.0279(12)
Pd2_4 0.254(2) 0.1319(17) 0.1830(18) 0.0170(16) 0.0546(16) 0.0720(16)
Pd3_4 0.1738(14) 0.1435(16) 0.1228(12) 0.0023(12) 0.0193(10) 0.0567(12)
Pd4_4 0.0772(7) 0.0673(8) 0.1050(9) -0.0019(7) 0.0119(6) 0.0221(6)
Pd5_4 0.1000(8) 0.0801(9) 0.0993(8) 0.0194(7) 0.0125(6) 0.0374(7)
Pd6_4 0.0865(7) 0.0635(7) 0.0975(8) 0.0104(7) 0.0233(6) 0.0322(6)
N7_4 0.152(12) 0.137(13) 0.33(2) 0.020(15) 0.075(12) 0.006(11)
C8_4 0.217(14) 0.154(14) 0.35(2) 0.026(15) 0.053(15) -0.009(13)
C9_4 0.253(17) 0.131(14) 0.35(2) 0.043(14) 0.052(15) -0.018(14)
N10_4 0.220(16) 0.071(10) 0.32(2) 0.049(12) 0.042(15) -0.018(12)
C11_4 0.178(17) 0.19(2) 0.35(3) 0.04(2) 0.048(18) 0.061(18)
C12_4 0.184(19) 0.160(18) 0.39(3) 0.02(2) 0.092(19) 0.020(16)
C13_4 0.33(3) 0.122(15) 0.39(3) -0.02(2) 0.02(2) -0.01(2)
C14_4 0.35(3) 0.17(2) 0.40(3) 0.07(2) -0.05(2) 0.04(2)
N15_4 0.241(16) 0.224(15) 0.172(15) 0.029(12) 0.019(11) 0.111(12)
C16_4 0.268(17) 0.246(18) 0.184(14) 0.025(14) -0.035(12) 0.124(13)
C17_4 0.277(17) 0.272(18) 0.179(14) 0.014(14) -0.058(12) 0.089(13)
N18_4 0.251(17) 0.213(15) 0.127(12) 0.018(11) -0.023(11) 0.079(11)
C19_4 0.28(2) 0.19(2) 0.201(19) 0.030(15) 0.021(16) 0.114(18)
C20_4 0.30(2) 0.19(2) 0.20(2) 0.054(18) 0.037(16) 0.108(16)
C21_4 0.29(3) 0.22(3) 0.21(2) 0.003(19) 0.002(17) -0.005(17)
C22_4 0.28(2) 0.22(3) 0.18(2) -0.056(16) -0.015(16) 0.057(18)
N23_4 0.293(17) 0.207(19) 0.30(2) -0.042(16) 0.116(14) 0.092(14)
C24_4 0.36(2) 0.25(2) 0.277(19) -0.060(15) 0.093(16) 0.075(16)
C25_4 0.38(2) 0.26(2) 0.225(17) -0.065(14) 0.072(16) 0.056(17)
N26_4 0.36(2) 0.26(2) 0.146(15) -0.032(13) 0.051(13) 0.033(16)
C27_4 0.21(2) 0.29(3) 0.32(3) -0.01(2) 0.074(19) 0.07(2)
C28_4 0.31(2) 0.22(2) 0.40(3) 0.00(2) 0.16(2) 0.06(2)
C29_4 0.40(3) 0.31(3) 0.18(2) -0.01(2) 0.024(18) 0.06(2)
C30_4 0.40(3) 0.25(2) 0.17(2) -0.035(18) 0.02(2) -0.01(2)
N31_4 0.091(7) 0.069(7) 0.103(7) -0.026(6) -0.016(6) 0.024(6)
C32_4 0.094(8) 0.078(8) 0.141(10) -0.013(8) 0.005(7) 0.027(7)
C33_4 0.115(10) 0.121(11) 0.150(11) -0.008(10) 0.015(8) 0.012(8)
N34_4 0.086(8) 0.079(8) 0.155(10) 0.024(8) 0.031(7) 0.006(6)
C35_4 0.135(12) 0.084(12) 0.108(10) -0.016(10) 0.017(9) 0.022(9)
C36_4 0.115(11) 0.094(11) 0.121(12) 0.006(10) 0.017(8) 0.040(9)
C37_4 0.093(11) 0.145(16) 0.169(13) 0.058(13) 0.030(9) 0.022(10)
C38_4 0.219(18) 0.076(12) 0.29(2) 0.024(15) 0.055(16) 0.051(12)
N39_4 0.137(9) 0.062(8) 0.161(10) 0.036(8) 0.025(8) 0.039(7)
C40_4 0.189(11) 0.105(11) 0.244(13) 0.049(11) 0.030(10) 0.056(9)
C41_4 0.125(10) 0.109(10) 0.201(12) 0.045(10) 0.011(9) 0.058(8)
N42_4 0.096(7) 0.099(8) 0.128(9) 0.038(7) 0.013(6) 0.058(6)
C43_4 0.198(16) 0.128(16) 0.131(12) 0.048(12) 0.026(11) 0.029(12)
C44_4 0.193(15) 0.073(12) 0.176(15) 0.004(12) 0.027(13) 0.004(11)
C45_4 0.120(11) 0.136(15) 0.133(11) 0.002(11) 0.009(9) 0.061(10)
C46_4 0.111(11) 0.138(13) 0.167(14) 0.010(12) -0.016(10) 0.058(10)
N47_4 0.084(6) 0.118(9) 0.119(8) 0.015(8) 0.041(6) 0.064(7)
C48_4 0.121(9) 0.169(12) 0.142(10) 0.008(10) 0.058(8) 0.055(10)
C49_4 0.148(11) 0.174(13) 0.111(9) -0.009(10) 0.032(8) 0.039(10)
N50_4 0.130(8) 0.105(9) 0.089(7) 0.004(7) 0.025(6) 0.067(7)
C51_4 0.120(12) 0.218(18) 0.189(16) 0.025(15) 0.024(12) 0.018(13)
C52_4 0.133(12) 0.181(15) 0.166(15) -0.007(13) 0.037(11) 0.102(12)
C53_4 0.149(12) 0.153(15) 0.114(12) -0.009(12) 0.012(10) 0.060(11)
C54_4 0.29(2) 0.146(14) 0.205(19) 0.056(15) 0.018(16) 0.109(14)

loop_
_atom_type_symbol
_atom_type_description
_atom_type_scat_dispersion_real
_atom_type_scat_dispersion_imag
_atom_type_scat_source
C C 0.0027 0.0014 'International Tables Vol C Tables 4.2.6.8 and 6.1.1.4'
H H 0.0000 0.0000 'International Tables Vol C Tables 4.2.6.8 and 6.1.1.4'
B B 0.0010 0.0006 'International Tables Vol C Tables 4.2.6.8 and 6.1.1.4'
F F 0.0149 0.0088 'International Tables Vol C Tables 4.2.6.8 and 6.1.1.4'
N N 0.0053 0.0028 'International Tables Vol C Tables 4.2.6.8 and 6.1.1.4'
O O 0.0093 0.0052 'International Tables Vol C Tables 4.2.6.8 and 6.1.1.4'
Pd Pd -1.2123 0.8781 'International Tables Vol C Tables 4.2.6.8 and 6.1.1.4'

loop_
_geom_angle_atom_site_label_1
_geom_angle_atom_site_label_2
_geom_angle_atom_site_label_3
_geom_angle
_geom_angle_site_symmetry_1
_geom_angle_site_symmetry_3
_geom_angle_publ_flag
C2_1 N1_1 C6_1 120.0 . . ?
C2_1 N1_1 Pd1_4 123.8(8) . . ?
C6_1 N1_1 Pd1_4 116.1(8) . . ?
N1_1 C2_1 C3_1 120.0 . . ?
N1_1 C2_1 H2_1 120.0 . . ?
C3_1 C2_1 H2_1 120.0 . . ?
C4_1 C3_1 C2_1 120.0 . . ?
C4_1 C3_1 H3_1 120.0 . . ?
C2_1 C3_1 H3_1 120.0 . . ?
C3_1 C4_1 C5_1 120.0 . . ?
C3_1 C4_1 C7_1 114.8(16) . . ?
C5_1 C4_1 C7_1 125.1(16) . . ?
C6_1 C5_1 C4_1 120.0 . . ?
C6_1 C5_1 H5_1 120.0 . . ?
C4_1 C5_1 H5_1 120.0 . . ?
C5_1 C6_1 N1_1 120.0 . . ?
C5_1 C6_1 H6_1 120.0 . . ?
N1_1 C6_1 H6_1 120.0 . . ?
N8_1 C7_1 N12_1 125(2) . . ?
N8_1 C7_1 C4_1 127(3) . . ?
N12_1 C7_1 C4_1 108(2) . . ?
C7_1 N8_1 C9_1 116(2) . . ?
N10_1 C9_1 C22_1 116(3) . . ?
N10_1 C9_1 N8_1 125(2) . . ?
C22_1 C9_1 N8_1 119(3) . . ?
C9_1 N10_1 C11_1 120(2) . . ?
C16_1 C11_1 N10_1 120(2) . . ?
C16_1 C11_1 N12_1 125(2) . . ?
N10_1 C11_1 N12_1 115(2) . . ?
C7_1 N12_1 C11_1 119(2) . . ?
C14_1 N13_1 C18_1 120.0 . . ?
C14_1 N13_1 Pd2_4 113.9(10) . . ?
C18_1 N13_1 Pd2_4 125.4(9) . . ?
N13_1 C14_1 C15_1 120.0 . . ?
N13_1 C14_1 H14_1 120.0 . . ?
C15_1 C14_1 H14_1 120.0 . . ?
C16_1 C15_1 C14_1 120.0 . . ?
C16_1 C15_1 H15_1 120.0 . . ?
C14_1 C15_1 H15_1 120.0 . . ?
C15_1 C16_1 C17_1 120.0 . . ?
C15_1 C16_1 C11_1 117.0(17) . . ?
C17_1 C16_1 C11_1 122.9(17) . . ?
C18_1 C17_1 C16_1 120.0 . . ?
C18_1 C17_1 H17_1 120.0 . . ?
C16_1 C17_1 H17_1 120.0 . . ?
C17_1 C18_1 N13_1 120.0 . . ?
C17_1 C18_1 H18_1 120.0 . . ?
N13_1 C18_1 H18_1 120.0 . . ?
C20_1 N19_1 C24_1 121(2) . . ?
C20_1 N19_1 C25_1 127(2) . . ?
C24_1 N19_1 C25_1 111(3) . . ?
N19_1 C20_1 C21_1 123(3) . . ?
N19_1 C20_1 H20_1 118.6 . . ?
C21_1 C20_1 H20_1 118.6 . . ?
C20_1 C21_1 C22_1 120(3) . . ?
C20_1 C21_1 H21_1 120.1 . . ?
C22_1 C21_1 H21_1 120.1 . . ?
C23_1 C22_1 C9_1 124(3) . . ?
C23_1 C22_1 C21_1 113(3) . . ?
C9_1 C22_1 C21_1 123(3) . . ?
C22_1 C23_1 C24_1 131(3) . . ?
C22_1 C23_1 H23_1 114.6 . . ?
C24_1 C23_1 H23_1 114.6 . . ?
N19_1 C24_1 C23_1 112(3) . . ?
N19_1 C24_1 H24_1 124.2 . . ?
C23_1 C24_1 H24_1 124.2 . . ?
C26_1 C25_1 N19_1 115.7(18) . . ?
C26_1 C25_1 H25A_1 108.3 . . ?
N19_1 C25_1 H25A_1 108.3 . . ?
C26_1 C25_1 H25B_1 108.3 . . ?
N19_1 C25_1 H25B_1 108.3 . . ?
H25A_1 C25_1 H25B_1 107.4 . . ?
C27_1 C26_1 C31_1 120.0 . . ?
C27_1 C26_1 C25_1 120.3(18) . . ?
C31_1 C26_1 C25_1 119.6(17) . . ?
C28_1 C27_1 C26_1 120.00(5) . . ?
C28_1 C27_1 H27_1 120.0 . . ?
C26_1 C27_1 H27_1 120.0 . . ?
C27_1 C28_1 C29_1 120.0 . . ?
C27_1 C28_1 H28_1 120.0 . . ?
C29_1 C28_1 H28_1 120.0 . . ?
C28_1 C29_1 C30_1 120.0 . . ?
C28_1 C29_1 C32_1 120.3(7) . . ?
C30_1 C29_1 C32_1 119.7(8) . . ?
C29_1 C30_1 C31_1 120.00(6) . . ?
C29_1 C30_1 H30_1 120.0 . . ?
C31_1 C30_1 H30_1 120.0 . . ?
C30_1 C31_1 C26_1 120.0 . . ?
C30_1 C31_1 H31_1 120.0 . . ?
C26_1 C31_1 H31_1 120.0 . . ?
C37_1 C32_1 C33_1 118.8(19) . . ?
C37_1 C32_1 C29_1 122.4(17) . . ?
C33_1 C32_1 C29_1 118.8(17) . . ?
C34_1 C33_1 C32_1 123(3) . . ?
C34_1 C33_1 H33_1 118.6 . . ?
C32_1 C33_1 H33_1 118.6 . . ?
C33_1 C34_1 C35_1 121(3) . . ?
C33_1 C34_1 H34_1 119.7 . . ?
C35_1 C34_1 H34_1 119.7 . . ?
C36_1 C35_1 C34_1 114.4(19) . . ?
C36_1 C35_1 C38_1 125.1(18) . . ?
C34_1 C35_1 C38_1 120.4(17) . . ?
C37_1 C36_1 C35_1 129(3) . . ?
C37_1 C36_1 H36_1 115.5 . . ?
C35_1 C36_1 H36_1 115.5 . . ?
C36_1 C37_1 C32_1 114(3) . . ?
C36_1 C37_1 H37_1 123.0 . . ?
C32_1 C37_1 H37_1 123.0 . . ?
C39_1 C38_1 C43_1 120.0 . . ?
C39_1 C38_1 C35_1 119.6(8) . . ?
C43_1 C38_1 C35_1 120.1(8) . . ?
C38_1 C39_1 C40_1 120.0 . . ?
C38_1 C39_1 H39_1 120.0 . . ?
C40_1 C39_1 H39_1 120.0 . . ?
C41_1 C40_1 C39_1 120.0 . . ?
C41_1 C40_1 H40_1 120.0 . . ?
C39_1 C40_1 H40_1 120.0 . . ?
C42_1 C41_1 C40_1 120.0 . . ?
C42_1 C41_1 C44_1 116.5(19) . . ?
C40_1 C41_1 C44_1 123.2(19) . . ?
C41_1 C42_1 C43_1 120.0 . . ?
C41_1 C42_1 H42_1 120.0 . . ?
C43_1 C42_1 H42_1 120.0 . . ?
C42_1 C43_1 C38_1 120.0 . . ?
C42_1 C43_1 H43_1 120.0 . . ?
C38_1 C43_1 H43_1 120.0 . . ?
C41_1 C44_1 N45_1 119(2) . . ?
C41_1 C44_1 H44A_1 107.6 . . ?
N45_1 C44_1 H44A_1 107.6 . . ?
C41_1 C44_1 H44B_1 107.6 . . ?
N45_1 C44_1 H44B_1 107.6 . . ?
H44A_1 C44_1 H44B_1 107.0 . . ?
C46_1 N45_1 C50_1 113(3) . . ?
C46_1 N45_1 C44_1 123(3) . . ?
C50_1 N45_1 C44_1 122(2) . . ?
N45_1 C46_1 C47_1 123(3) . . ?
N45_1 C46_1 H46_1 118.5 . . ?
C47_1 C46_1 H46_1 118.5 . . ?
C46_1 C47_1 C48_1 124(3) . . ?
C46_1 C47_1 H47_1 118.2 . . ?
C48_1 C47_1 H47_1 118.2 . . ?
C51_1 C48_1 C49_1 126(2) . . ?
C51_1 C48_1 C47_1 120(2) . . ?
C49_1 C48_1 C47_1 114(3) . . ?
C50_1 C49_1 C48_1 122(3) . . ?
C50_1 C49_1 H49_1 118.8 . . ?
C48_1 C49_1 H49_1 118.8 . . ?
C49_1 C50_1 N45_1 123(3) . . ?
C49_1 C50_1 H50_1 118.3 . . ?
N45_1 C50_1 H50_1 118.3 . . ?
N52_1 C51_1 C48_1 123.6(17) . . ?
N52_1 C51_1 N56_1 121.9(19) . . ?
C48_1 C51_1 N56_1 114.5(18) . . ?
C53_1 N52_1 C51_1 117.7(15) . . ?
N52_1 C53_1 N54_1 128.0(15) . . ?
N52_1 C53_1 C60_1 121.2(13) . . ?
N54_1 C53_1 C60_1 110.7(15) . . ?
C55_1 N54_1 C53_1 107.8(15) . . ?
N56_1 C55_1 N54_1 130.1(14) . . ?
N56_1 C55_1 C66_1 118.4(14) . . ?
N54_1 C55_1 C66_1 111.0(15) . . ?
C55_1 N56_1 C51_1 114.2(15) . . ?
C58_1 N57_1 C62_1 120.0 . . ?
C58_1 N57_1 Pd6_4 117.4(5) . . ?
C62_1 N57_1 Pd6_4 122.3(5) . . ?
N57_1 C58_1 C59_1 120.0 . . ?
N57_1 C58_1 H58_1 120.0 . . ?
C59_1 C58_1 H58_1 120.0 . . ?
C58_1 C59_1 C60_1 120.0 . . ?
C58_1 C59_1 H59_1 120.0 . . ?
C60_1 C59_1 H59_1 120.0 . . ?
C59_1 C60_1 C61_1 120.0 . . ?
C59_1 C60_1 C53_1 123.2(9) . . ?
C61_1 C60_1 C53_1 116.7(9) . . ?
C62_1 C61_1 C60_1 120.0 . . ?
C62_1 C61_1 H61_1 120.0 . . ?
C60_1 C61_1 H61_1 120.0 . . ?
C61_1 C62_1 N57_1 120.0 . . ?
C61_1 C62_1 H62_1 120.0 . . ?
N57_1 C62_1 H62_1 120.0 . . ?
C67_1 N63_1 C64_1 120.0 . . ?
C67_1 N63_1 Pd5_4 120.4(5) . . ?
C64_1 N63_1 Pd5_4 119.3(5) . . ?
C65_1 C64_1 N63_1 120.0 . . ?
C65_1 C64_1 H64_1 120.0 . . ?
N63_1 C64_1 H64_1 120.0 . . ?
C64_1 C65_1 C66_1 120.0 . . ?
C64_1 C65_1 H65_1 120.0 . . ?
C66_1 C65_1 H65_1 120.0 . . ?
C65_1 C66_1 C68_1 120.0 . . ?
C65_1 C66_1 C55_1 117.3(10) . . ?
C68_1 C66_1 C55_1 122.4(10) . . ?
C67_1 C68_1 C66_1 120.0 . . ?
C67_1 C68_1 H68_1 120.0 . . ?
C66_1 C68_1 H68_1 120.0 . . ?
N63_1 C67_1 C68_1 120.0 . . ?
N63_1 C67_1 H67_1 120.0 . . ?
C68_1 C67_1 H67_1 120.0 . . ?
C2_2 N1_2 C6_2 120.0 . . ?
C2_2 N1_2 Pd1_4 119.3(10) . . ?
C6_2 N1_2 Pd1_4 120.5(10) . . ?
N1_2 C2_2 C3_2 120.0 . . ?
N1_2 C2_2 H2_2 120.0 . . ?
C3_2 C2_2 H2_2 120.0 . . ?
C2_2 C3_2 C4_2 120.0 . . ?
C2_2 C3_2 H3_2 120.0 . . ?
C4_2 C3_2 H3_2 120.0 . . ?
C7_2 C4_2 C3_2 113.3(19) . . ?
C7_2 C4_2 C5_2 126.6(19) . . ?
C3_2 C4_2 C5_2 120.0 . . ?
C4_2 C5_2 C6_2 120.0 . . ?
C4_2 C5_2 H5_2 120.0 . . ?
C6_2 C5_2 H5_2 120.0 . . ?
N1_2 C6_2 C5_2 120.0 . . ?
N1_2 C6_2 H6_2 120.0 . . ?
C5_2 C6_2 H6_2 120.0 . . ?
C20_2 N19_2 C24_2 120.0 . . ?
C20_2 N19_2 C25_2 121.7(19) . . ?
C24_2 N19_2 C25_2 118.2(19) . . ?
N19_2 C20_2 C21_2 120.0 . . ?
N19_2 C20_2 H20_2 120.0 . . ?
C21_2 C20_2 H20_2 120.0 . . ?
C22_2 C21_2 C20_2 120.0 . . ?
C22_2 C21_2 H21_2 120.0 . . ?
C20_2 C21_2 H21_2 120.0 . . ?
C21_2 C22_2 C23_2 120.0 . . ?
C21_2 C22_2 C11_2 121(2) . . ?
C23_2 C22_2 C11_2 119(2) . . ?
C22_2 C23_2 C24_2 120.0 . . ?
C22_2 C23_2 H23_2 120.0 . . ?
C24_2 C23_2 H23_2 120.0 . . ?
C23_2 C24_2 N19_2 120.0 . . ?
C23_2 C24_2 H24_2 120.0 . . ?
N19_2 C24_2 H24_2 120.0 . . ?
N8_2 C7_2 C4_2 128(3) . . ?
N8_2 C7_2 N12_2 121(3) . . ?
C4_2 C7_2 N12_2 111(3) . . ?
C7_2 N8_2 C9_2 121(3) . . ?
N8_2 C9_2 C16_2 122(3) . . ?
N8_2 C9_2 N10_2 127(3) . . ?
C16_2 C9_2 N10_2 111(2) . . ?
C11_2 N10_2 C9_2 107(2) . . ?
N10_2 C11_2 N12_2 126(3) . . ?
N10_2 C11_2 C22_2 113(3) . . ?
N12_2 C11_2 C22_2 121(2) . . ?
C7_2 N12_2 C11_2 117(2) . . ?
C14_2 N13_2 C18_2 120.0 . . ?
C14_2 N13_2 Pd3_4 118.3(9) . . ?
C18_2 N13_2 Pd3_4 121.2(9) . . ?
C15_2 C14_2 N13_2 120.0 . . ?
C15_2 C14_2 H14_2 120.0 . . ?
N13_2 C14_2 H14_2 120.0 . . ?
C14_2 C15_2 C16_2 120.0 . . ?
C14_2 C15_2 H15_2 120.0 . . ?
C16_2 C15_2 H15_2 120.0 . . ?
C15_2 C16_2 C17_2 120.0 . . ?
C15_2 C16_2 C9_2 122.8(15) . . ?
C17_2 C16_2 C9_2 117.2(16) . . ?
C18_2 C17_2 C16_2 120.0 . . ?
C18_2 C17_2 H17_2 120.0 . . ?
C16_2 C17_2 H17_2 120.0 . . ?
C17_2 C18_2 N13_2 120.0 . . ?
C17_2 C18_2 H18_2 120.0 . . ?
N13_2 C18_2 H18_2 120.0 . . ?
N19_2 C25_2 C26_2 102.0(17) . . ?
N19_2 C25_2 H25A_2 111.4 . . ?
C26_2 C25_2 H25A_2 111.4 . . ?
N19_2 C25_2 H25B_2 111.4 . . ?
C26_2 C25_2 H25B_2 111.4 . . ?
H25A_2 C25_2 H25B_2 109.2 . . ?
C27_2 C26_2 C31_2 118(3) . . ?
C27_2 C26_2 C25_2 122(3) . . ?
C31_2 C26_2 C25_2 120(2) . . ?
C26_2 C27_2 C28_2 129(3) . . ?
C26_2 C27_2 H27_2 115.4 . . ?
C28_2 C27_2 H27_2 115.4 . . ?
C27_2 C28_2 C29_2 115(3) . . ?
C27_2 C28_2 H28_2 122.5 . . ?
C29_2 C28_2 H28_2 122.5 . . ?
C30_2 C29_2 C28_2 116(2) . . ?
C30_2 C29_2 C32_2 119(2) . . ?
C28_2 C29_2 C32_2 122(2) . . ?
C31_2 C30_2 C29_2 122(2) . . ?
C31_2 C30_2 H30_2 119.1 . . ?
C29_2 C30_2 H30_2 119.1 . . ?
C30_2 C31_2 C26_2 116(3) . . ?
C30_2 C31_2 H31_2 122.1 . . ?
C26_2 C31_2 H31_2 122.1 . . ?
C37_2 C32_2 C33_2 118.3(16) . . ?
C37_2 C32_2 C29_2 122.7(18) . . ?
C33_2 C32_2 C29_2 119.0(18) . . ?
C34_2 C33_2 C32_2 119.7(18) . . ?
C34_2 C33_2 H33_2 120.2 . . ?
C32_2 C33_2 H33_2 120.2 . . ?
C33_2 C34_2 C35_2 125.0(18) . . ?
C33_2 C34_2 H34_2 117.5 . . ?
C35_2 C34_2 H34_2 117.5 . . ?
C36_2 C35_2 C34_2 113.9(16) . . ?
C36_2 C35_2 C38_2 124.8(17) . . ?
C34_2 C35_2 C38_2 121.1(17) . . ?
C35_2 C36_2 C37_2 122.8(18) . . ?
C35_2 C36_2 H36_2 118.6 . . ?
C37_2 C36_2 H36_2 118.6 . . ?
C32_2 C37_2 C36_2 119.6(18) . . ?
C32_2 C37_2 H37_2 120.2 . . ?
C36_2 C37_2 H37_2 120.2 . . ?
C43_2 C38_2 C39_2 115.5(15) . . ?
C43_2 C38_2 C35_2 116.2(16) . . ?
C39_2 C38_2 C35_2 128.3(16) . . ?
C40_2 C39_2 C38_2 123.7(16) . . ?
C40_2 C39_2 H39_2 118.1 . . ?
C38_2 C39_2 H39_2 118.1 . . ?
C39_2 C40_2 C41_2 118.7(16) . . ?
C39_2 C40_2 H40_2 120.6 . . ?
C41_2 C40_2 H40_2 120.6 . . ?
C40_2 C41_2 C42_2 118.2(16) . . ?
C40_2 C41_2 C44_2 121.0(13) . . ?
C42_2 C41_2 C44_2 120.6(13) . . ?
C43_2 C42_2 C41_2 119.9(16) . . ?
C43_2 C42_2 H42_2 120.1 . . ?
C41_2 C42_2 H42_2 120.1 . . ?
C38_2 C43_2 C42_2 123.0(17) . . ?
C38_2 C43_2 H43_2 118.5 . . ?
C42_2 C43_2 H43_2 118.5 . . ?
N45_2 C44_2 C41_2 109.0(12) . . ?
N45_2 C44_2 H44A_2 109.9 . . ?
C41_2 C44_2 H44A_2 109.9 . . ?
N45_2 C44_2 H44B_2 109.9 . . ?
C41_2 C44_2 H44B_2 109.9 . . ?
H44A_2 C44_2 H44B_2 108.3 . . ?
C50_2 N45_2 C46_2 119(2) . . ?
C50_2 N45_2 C44_2 124.0(16) . . ?
C46_2 N45_2 C44_2 116.9(14) . . ?
N45_2 C46_2 C47_2 119.5(17) . . ?
N45_2 C46_2 H46_2 120.2 . . ?
C47_2 C46_2 H46_2 120.2 . . ?
C48_2 C47_2 C46_2 120.5(16) . . ?
C48_2 C47_2 H47_2 119.8 . . ?
C46_2 C47_2 H47_2 119.8 . . ?
C49_2 C48_2 C47_2 115.4(17) . . ?
C49_2 C48_2 C51_2 120.7(15) . . ?
C47_2 C48_2 C51_2 122.1(15) . . ?
C50_2 C49_2 C48_2 120.3(18) . . ?
C50_2 C49_2 H49_2 119.8 . . ?
C48_2 C49_2 H49_2 119.8 . . ?
N45_2 C50_2 C49_2 124(2) . . ?
N45_2 C50_2 H50_2 117.8 . . ?
C49_2 C50_2 H50_2 117.8 . . ?
N56_2 C51_2 N52_2 127.6(16) . . ?
N56_2 C51_2 C48_2 118.3(15) . . ?
N52_2 C51_2 C48_2 114.1(14) . . ?
C51_2 N52_2 C53_2 114.7(12) . . ?
N54_2 C53_2 N52_2 122.6(13) . . ?
N54_2 C53_2 C60_2 118.3(14) . . ?
N52_2 C53_2 C60_2 118.9(12) . . ?
C55_2 N54_2 C53_2 116.8(13) . . ?
N54_2 C55_2 N56_2 124.3(12) . . ?
N54_2 C55_2 C66_2 117.6(14) . . ?
N56_2 C55_2 C66_2 118.0(13) . . ?
C51_2 N56_2 C55_2 114.0(13) . . ?
C58_2 N57_2 C62_2 117.7(11) . . ?
C58_2 N57_2 Pd4_4 122.5(9) . . ?
C62_2 N57_2 Pd4_4 118.9(8) . . ?
N57_2 C58_2 C59_2 123.2(15) . . ?
N57_2 C58_2 H58_2 118.4 . . ?
C59_2 C58_2 H58_2 118.4 . . ?
C58_2 C59_2 C60_2 119.6(13) . . ?
C58_2 C59_2 H59_2 120.2 . . ?
C60_2 C59_2 H59_2 120.2 . . ?
C59_2 C60_2 C61_2 119.8(13) . . ?
C59_2 C60_2 C53_2 120.6(12) . . ?
C61_2 C60_2 C53_2 119.5(14) . . ?
C62_2 C61_2 C60_2 118.8(14) . . ?
C62_2 C61_2 H61_2 120.6 . . ?
C60_2 C61_2 H61_2 120.6 . . ?
C61_2 C62_2 N57_2 120.8(12) . . ?
C61_2 C62_2 H62_2 119.6 . . ?
N57_2 C62_2 H62_2 119.6 . . ?
C68_2 N63_2 C64_2 120.9(10) . . ?
C68_2 N63_2 Pd6_4 118.7(10) . . ?
C64_2 N63_2 Pd6_4 120.0(9) . . ?
N63_2 C64_2 C65_2 116.9(12) . . ?
N63_2 C64_2 H64_2 121.5 . . ?
C65_2 C64_2 H64_2 121.5 . . ?
C64_2 C65_2 C66_2 124.0(14) . . ?
C64_2 C65_2 H65_2 118.0 . . ?
C66_2 C65_2 H65_2 118.0 . . ?
C67_2 C66_2 C65_2 118.3(12) . . ?
C67_2 C66_2 C55_2 119.5(12) . . ?
C65_2 C66_2 C55_2 122.1(14) . . ?
C66_2 C67_2 C68_2 117.7(12) . . ?
C66_2 C67_2 H67_2 121.1 . . ?
C68_2 C67_2 H67_2 121.1 . . ?
N63_2 C68_2 C67_2 121.8(14) . . ?
N63_2 C68_2 H68_2 119.1 . . ?
C67_2 C68_2 H68_2 119.1 . . ?
C2_3 N1_3 C6_3 120.0 . . ?
C2_3 N1_3 Pd3_4 119.6(8) . . ?
C6_3 N1_3 Pd3_4 119.7(8) . . ?
N1_3 C2_3 C3_3 120.0 . . ?
N1_3 C2_3 H2_3 120.0 . . ?
C3_3 C2_3 H2_3 120.0 . . ?
C4_3 C3_3 C2_3 120.0 . . ?
C4_3 C3_3 H3_3 120.0 . . ?
C2_3 C3_3 H3_3 120.0 . . ?
C7_3 C4_3 C3_3 121.3(12) . . ?
C7_3 C4_3 C5_3 118.7(12) . . ?
C3_3 C4_3 C5_3 120.0 . . ?
C6_3 C5_3 C4_3 120.0 . . ?
C6_3 C5_3 H5_3 120.0 . . ?
C4_3 C5_3 H5_3 120.0 . . ?
C5_3 C6_3 N1_3 120.0 . . ?
C5_3 C6_3 H6_3 120.0 . . ?
N1_3 C6_3 H6_3 120.0 . . ?
C4_3 C7_3 N8_3 119.8(12) . . ?
C4_3 C7_3 N12_3 120.1(12) . . ?
N8_3 C7_3 N12_3 120.0 . . ?
C9_3 N8_3 C7_3 120.0 . . ?
N10_3 C9_3 N8_3 120.0 . . ?
N10_3 C9_3 C16_3 120.5(11) . . ?
N8_3 C9_3 C16_3 119.1(11) . . ?
C9_3 N10_3 C11_3 120.0 . . ?
C22_3 C11_3 N12_3 124.0(13) . . ?
C22_3 C11_3 N10_3 116.0(13) . . ?
N12_3 C11_3 N10_3 120.0 . . ?
C11_3 N12_3 C7_3 120.0 . . ?
C14_3 N13_3 C18_3 120.0 . . ?
C14_3 N13_3 Pd2_4 122.4(8) . . ?
C18_3 N13_3 Pd2_4 117.3(8) . . ?
C15_3 C14_3 N13_3 120.0 . . ?
C15_3 C14_3 H14_3 120.0 . . ?
N13_3 C14_3 H14_3 120.0 . . ?
C16_3 C15_3 C14_3 120.0 . . ?
C16_3 C15_3 H15_3 120.0 . . ?
C14_3 C15_3 H15_3 120.0 . . ?
C15_3 C16_3 C17_3 120.0 . . ?
C15_3 C16_3 C9_3 121.3(11) . . ?
C17_3 C16_3 C9_3 118.6(11) . . ?
C18_3 C17_3 C16_3 120.0 . . ?
C18_3 C17_3 H17_3 120.0 . . ?
C16_3 C17_3 H17_3 120.0 . . ?
C17_3 C18_3 N13_3 120.0 . . ?
C17_3 C18_3 H18_3 120.0 . . ?
N13_3 C18_3 H18_3 120.0 . . ?
C20_3 N19_3 C24_3 120.0 . . ?
C20_3 N19_3 C25_3 118.3(7) . . ?
C24_3 N19_3 C25_3 120.2(7) . . ?
C21_3 C20_3 N19_3 120.0 . . ?
C21_3 C20_3 H20_3 120.0 . . ?
N19_3 C20_3 H20_3 120.0 . . ?
C20_3 C21_3 C22_3 120.0 . . ?
C20_3 C21_3 H21_3 120.0 . . ?
C22_3 C21_3 H21_3 120.0 . . ?
C11_3 C22_3 C21_3 114.5(13) . . ?
C11_3 C22_3 C23_3 124.9(13) . . ?
C21_3 C22_3 C23_3 120.0 . . ?
C24_3 C23_3 C22_3 120.0 . . ?
C24_3 C23_3 H23_3 120.0 . . ?
C22_3 C23_3 H23_3 120.0 . . ?
C23_3 C24_3 N19_3 120.0 . . ?
C23_3 C24_3 H24_3 120.0 . . ?
N19_3 C24_3 H24_3 120.0 . . ?
N19_3 C25_3 C26_3 106.5(16) . . ?
N19_3 C25_3 H25A_3 110.4 . . ?
C26_3 C25_3 H25A_3 110.4 . . ?
N19_3 C25_3 H25B_3 110.4 . . ?
C26_3 C25_3 H25B_3 110.4 . . ?
H25A_3 C25_3 H25B_3 108.6 . . ?
C27_3 C26_3 C31_3 119(3) . . ?
C27_3 C26_3 C25_3 124(2) . . ?
C31_3 C26_3 C25_3 116(2) . . ?
C26_3 C27_3 C28_3 128(3) . . ?
C26_3 C27_3 H27_3 116.0 . . ?
C28_3 C27_3 H27_3 116.0 . . ?
C27_3 C28_3 C29_3 116(3) . . ?
C27_3 C28_3 H28_3 122.2 . . ?
C29_3 C28_3 H28_3 122.2 . . ?
C28_3 C29_3 C30_3 116.9(19) . . ?
C28_3 C29_3 C32_3 122.3(16) . . ?
C30_3 C29_3 C32_3 120.7(16) . . ?
C31_3 C30_3 C29_3 125(3) . . ?
C31_3 C30_3 H30_3 117.5 . . ?
C29_3 C30_3 H30_3 117.5 . . ?
C30_3 C31_3 C26_3 115(3) . . ?
C30_3 C31_3 H31_3 122.7 . . ?
C26_3 C31_3 H31_3 122.7 . . ?
C33_3 C32_3 C37_3 120.0 . . ?
C33_3 C32_3 C29_3 121.3(7) . . ?
C37_3 C32_3 C29_3 118.6(7) . . ?
C35_3 C33_3 C32_3 120.0 . . ?
C35_3 C33_3 H33_3 120.0 . . ?
C32_3 C33_3 H33_3 120.0 . . ?
C34_3 C35_3 C33_3 120.0 . . ?
C34_3 C35_3 H35_3 120.0 . . ?
C33_3 C35_3 H35_3 120.0 . . ?
C35_3 C34_3 C36_3 120.0 . . ?
C35_3 C34_3 C38_3 121.5(7) . . ?
C36_3 C34_3 C38_3 118.4(7) . . ?
C37_3 C36_3 C34_3 120.0 . . ?
C37_3 C36_3 H36_3 120.0 . . ?
C34_3 C36_3 H36_3 120.0 . . ?
C36_3 C37_3 C32_3 120.0 . . ?
C36_3 C37_3 H37_3 120.0 . . ?
C32_3 C37_3 H37_3 120.0 . . ?
C39_3 C38_3 C43_3 120.00(6) . . ?
C39_3 C38_3 C34_3 119.6(7) . . ?
C43_3 C38_3 C34_3 120.1(7) . . ?
C41_3 C39_3 C38_3 120.0 . . ?
C41_3 C39_3 H39_3 120.0 . . ?
C38_3 C39_3 H39_3 120.0 . . ?
C40_3 C41_3 C39_3 120.0 . . ?
C40_3 C41_3 H41_3 120.0 . . ?
C39_3 C41_3 H41_3 120.0 . . ?
C41_3 C40_3 C42_3 120.00(6) . . ?
C41_3 C40_3 C44_3 120.0(7) . . ?
C42_3 C40_3 C44_3 119.9(7) . . ?
C43_3 C42_3 C40_3 120.0 . . ?
C43_3 C42_3 H42_3 120.0 . . ?
C40_3 C42_3 H42_3 120.0 . . ?
C42_3 C43_3 C38_3 120.0 . . ?
C42_3 C43_3 H43_3 120.0 . . ?
C38_3 C43_3 H43_3 120.0 . . ?
C40_3 C44_3 N45_3 106.6(16) . . ?
C40_3 C44_3 H44A_3 110.4 . . ?
N45_3 C44_3 H44A_3 110.4 . . ?
C40_3 C44_3 H44B_3 110.4 . . ?
N45_3 C44_3 H44B_3 110.4 . . ?
H44A_3 C44_3 H44B_3 108.6 . . ?
C46_3 N45_3 C50_3 129(2) . . ?
C46_3 N45_3 C44_3 117.4(17) . . ?
C50_3 N45_3 C44_3 113.6(16) . . ?
N45_3 C46_3 C47_3 116(2) . . ?
N45_3 C46_3 H46_3 121.9 . . ?
C47_3 C46_3 H46_3 121.9 . . ?
C48_3 C47_3 C46_3 120.7(19) . . ?
C48_3 C47_3 H47_3 119.6 . . ?
C46_3 C47_3 H47_3 119.6 . . ?
C47_3 C48_3 C51_3 119.7(17) . . ?
C47_3 C48_3 C49_3 118(2) . . ?
C51_3 C48_3 C49_3 121.7(17) . . ?
C50_3 C49_3 C48_3 117(2) . . ?
C50_3 C49_3 H49_3 121.4 . . ?
C48_3 C49_3 H49_3 121.4 . . ?
N45_3 C50_3 C49_3 118(2) . . ?
N45_3 C50_3 H50_3 120.9 . . ?
C49_3 C50_3 H50_3 120.9 . . ?
N52_3 C51_3 N56_3 120.0 . . ?
N52_3 C51_3 C48_3 122.9(10) . . ?
N56_3 C51_3 C48_3 117.0(10) . . ?
C53_3 N52_3 C51_3 120.0 . . ?
N52_3 C53_3 N54_3 120.0 . . ?
N52_3 C53_3 C60_3 120.0(9) . . ?
N54_3 C53_3 C60_3 120.0(9) . . ?
C55_3 N54_3 C53_3 120.0 . . ?
N56_3 C55_3 N54_3 120.0 . . ?
N56_3 C55_3 C66_3 122.8(8) . . ?
N54_3 C55_3 C66_3 116.9(8) . . ?
C55_3 N56_3 C51_3 120.0 . . ?
C58_3 N57_3 C62_3 119.1(12) . . ?
C58_3 N57_3 Pd5_4 121.8(11) . . ?
C62_3 N57_3 Pd5_4 118.5(10) . . ?
N57_3 C58_3 C59_3 124.7(15) . . ?
N57_3 C58_3 H58_3 117.6 . . ?
C59_3 C58_3 H58_3 117.6 . . ?
C60_3 C59_3 C58_3 118.2(15) . . ?
C60_3 C59_3 H59_3 120.9 . . ?
C58_3 C59_3 H59_3 120.9 . . ?
C59_3 C60_3 C61_3 120.3(14) . . ?
C59_3 C60_3 C53_3 120.1(14) . . ?
C61_3 C60_3 C53_3 119.4(15) . . ?
C60_3 C61_3 C62_3 118.1(16) . . ?
C60_3 C61_3 H61_3 121.0 . . ?
C62_3 C61_3 H61_3 121.0 . . ?
N57_3 C62_3 C61_3 119.2(14) . . ?
N57_3 C62_3 H62_3 120.4 . . ?
C61_3 C62_3 H62_3 120.4 . . ?
C64_3 N63_3 C67_3 120.0 . . ?
C64_3 N63_3 Pd4_4 120.0(5) . . ?
C67_3 N63_3 Pd4_4 120.0(5) . . ?
N63_3 C64_3 C65_3 120.0 . . ?
N63_3 C64_3 H64_3 120.0 . . ?
C65_3 C64_3 H64_3 120.0 . . ?
C66_3 C65_3 C64_3 120.0 . . ?
C66_3 C65_3 H65_3 120.0 . . ?
C64_3 C65_3 H65_3 120.0 . . ?
C65_3 C66_3 C68_3 120.0 . . ?
C65_3 C66_3 C55_3 117.7(8) . . ?
C68_3 C66_3 C55_3 121.9(8) . . ?
C67_3 C68_3 C66_3 120.0 . . ?
C67_3 C68_3 H68_3 120.0 . . ?
C66_3 C68_3 H68_3 120.0 . . ?
C68_3 C67_3 N63_3 120.0 . . ?
C68_3 C67_3 H67_3 120.0 . . ?
N63_3 C67_3 H67_3 120.0 . . ?
N1_1 Pd1_4 N7_4 97.2(6) . . ?
N1_1 Pd1_4 N1_2 82.2(4) . . ?
N7_4 Pd1_4 N1_2 179.2(6) . . ?
N1_1 Pd1_4 N10_4 173.0(8) . . ?
N7_4 Pd1_4 N10_4 87.5(7) . . ?
N1_2 Pd1_4 N10_4 93.2(6) . . ?
N13_3 Pd2_4 N13_1 80.2(6) . . ?
N13_3 Pd2_4 N26_4 99.0(8) . . ?
N13_1 Pd2_4 N26_4 176.4(8) . . ?
N13_3 Pd2_4 N23_4 173.4(8) . . ?
N13_1 Pd2_4 N23_4 93.5(7) . . ?
N26_4 Pd2_4 N23_4 87.4(8) . . ?
N1_3 Pd3_4 N13_2 88.6(5) . . ?
N1_3 Pd3_4 N15_4 175.8(7) . . ?
N13_2 Pd3_4 N15_4 94.0(6) . . ?
N1_3 Pd3_4 N18_4 91.7(6) . . ?
N13_2 Pd3_4 N18_4 174.1(7) . . ?
N15_4 Pd3_4 N18_4 85.4(6) . . ?
N57_2 Pd4_4 N63_3 84.4(4) . . ?
N57_2 Pd4_4 N34_4 178.7(5) . . ?
N63_3 Pd4_4 N34_4 95.4(5) . . ?
N57_2 Pd4_4 N31_4 94.4(4) . . ?
N63_3 Pd4_4 N31_4 177.4(4) . . ?
N34_4 Pd4_4 N31_4 85.9(5) . . ?
N63_1 Pd5_4 N57_3 86.3(3) . . ?
N63_1 Pd5_4 N39_4 179.4(4) . . ?
N57_3 Pd5_4 N39_4 93.1(4) . . ?
N63_1 Pd5_4 N42_4 94.3(3) . . ?
N57_3 Pd5_4 N42_4 176.1(6) . . ?
N39_4 Pd5_4 N42_4 86.2(4) . . ?
N63_2 Pd6_4 N57_1 84.8(4) . . ?
N63_2 Pd6_4 N47_4 178.2(5) . . ?
N57_1 Pd6_4 N47_4 95.1(4) . . ?
N63_2 Pd6_4 N50_4 95.0(4) . . ?
N57_1 Pd6_4 N50_4 179.5(5) . . ?
N47_4 Pd6_4 N50_4 85.1(4) . . ?
C8_4 N7_4 C11_4 114.0(16) . . ?
C8_4 N7_4 C12_4 108.5(15) . . ?
C11_4 N7_4 C12_4 101.3(13) . . ?
C8_4 N7_4 Pd1_4 106.0(11) . . ?
C11_4 N7_4 Pd1_4 113.0(15) . . ?
C12_4 N7_4 Pd1_4 114.2(15) . . ?
C9_4 C8_4 N7_4 118.2(12) . . ?
C9_4 C8_4 H8A_4 107.7 . . ?
N7_4 C8_4 H8A_4 107.7 . . ?
C9_4 C8_4 H8AB_4 107.7 . . ?
N7_4 C8_4 H8AB_4 107.7 . . ?
H8A_4 C8_4 H8AB_4 107.1 . . ?
N10_4 C9_4 C8_4 113.6(13) . . ?
N10_4 C9_4 H9A_4 108.9 . . ?
C8_4 C9_4 H9A_4 108.9 . . ?
N10_4 C9_4 H9AB_4 108.9 . . ?
C8_4 C9_4 H9AB_4 108.9 . . ?
H9A_4 C9_4 H9AB_4 107.7 . . ?
C9_4 N10_4 C13_4 114.6(16) . . ?
C9_4 N10_4 C14_4 105.1(15) . . ?
C13_4 N10_4 C14_4 102.2(16) . . ?
C9_4 N10_4 Pd1_4 103.6(11) . . ?
C13_4 N10_4 Pd1_4 107.6(17) . . ?
C14_4 N10_4 Pd1_4 124.3(16) . . ?
N7_4 C11_4 H11A_4 109.5 . . ?
N7_4 C11_4 H11B_4 109.5 . . ?
H11A_4 C11_4 H11B_4 109.5 . . ?
N7_4 C11_4 H11C_4 109.5 . . ?
H11A_4 C11_4 H11C_4 109.5 . . ?
H11B_4 C11_4 H11C_4 109.5 . . ?
N7_4 C12_4 H12A_4 109.5 . . ?
N7_4 C12_4 H12B_4 109.5 . . ?
H12A_4 C12_4 H12B_4 109.5 . . ?
N7_4 C12_4 H12C_4 109.5 . . ?
H12A_4 C12_4 H12C_4 109.5 . . ?
H12B_4 C12_4 H12C_4 109.5 . . ?
N10_4 C13_4 H13A_4 109.5 . . ?
N10_4 C13_4 H13B_4 109.5 . . ?
H13A_4 C13_4 H13B_4 109.5 . . ?
N10_4 C13_4 H13C_4 109.5 . . ?
H13A_4 C13_4 H13C_4 109.5 . . ?
H13B_4 C13_4 H13C_4 109.5 . . ?
N10_4 C14_4 H14A_4 109.5 . . ?
N10_4 C14_4 H14B_4 109.5 . . ?
H14A_4 C14_4 H14B_4 109.5 . . ?
N10_4 C14_4 H14C_4 109.5 . . ?
H14A_4 C14_4 H14C_4 109.5 . . ?
H14B_4 C14_4 H14C_4 109.5 . . ?
C16_4 N15_4 C20_4 109.8(16) . . ?
C16_4 N15_4 C19_4 112.4(17) . . ?
C20_4 N15_4 C19_4 103.0(16) . . ?
C16_4 N15_4 Pd3_4 106.7(12) . . ?
C20_4 N15_4 Pd3_4 117.4(15) . . ?
C19_4 N15_4 Pd3_4 107.7(14) . . ?
C17_4 C16_4 N15_4 119.1(17) . . ?
C17_4 C16_4 H16A_4 107.6 . . ?
N15_4 C16_4 H16A_4 107.6 . . ?
C17_4 C16_4 H16B_4 107.6 . . ?
N15_4 C16_4 H16B_4 107.6 . . ?
H16A_4 C16_4 H16B_4 107.0 . . ?
C16_4 C17_4 N18_4 119.8(17) . . ?
C16_4 C17_4 H17A_4 107.4 . . ?
N18_4 C17_4 H17A_4 107.4 . . ?
C16_4 C17_4 H17B_4 107.4 . . ?
N18_4 C17_4 H17B_4 107.4 . . ?
H17A_4 C17_4 H17B_4 106.9 . . ?
C17_4 N18_4 C22_4 114.1(16) . . ?
C17_4 N18_4 C21_4 108.2(17) . . ?
C22_4 N18_4 C21_4 106.6(18) . . ?
C17_4 N18_4 Pd3_4 104.8(12) . . ?
C22_4 N18_4 Pd3_4 110.7(17) . . ?
C21_4 N18_4 Pd3_4 112.5(15) . . ?
N15_4 C19_4 H19A_4 109.5 . . ?
N15_4 C19_4 H19B_4 109.5 . . ?
H19A_4 C19_4 H19B_4 109.5 . . ?
N15_4 C19_4 H19C_4 109.5 . . ?
H19A_4 C19_4 H19C_4 109.5 . . ?
H19B_4 C19_4 H19C_4 109.5 . . ?
N15_4 C20_4 H20A_4 109.5 . . ?
N15_4 C20_4 H20B_4 109.5 . . ?
H20A_4 C20_4 H20B_4 109.5 . . ?
N15_4 C20_4 H20C_4 109.5 . . ?
H20A_4 C20_4 H20C_4 109.5 . . ?
H20B_4 C20_4 H20C_4 109.5 . . ?
N18_4 C21_4 H21A_4 109.5 . . ?
N18_4 C21_4 H21B_4 109.5 . . ?
H21A_4 C21_4 H21B_4 109.5 . . ?
N18_4 C21_4 H21C_4 109.5 . . ?
H21A_4 C21_4 H21C_4 109.5 . . ?
H21B_4 C21_4 H21C_4 109.5 . . ?
N18_4 C22_4 H22A_4 109.5 . . ?
N18_4 C22_4 H22B_4 109.5 . . ?
H22A_4 C22_4 H22B_4 109.5 . . ?
N18_4 C22_4 H22C_4 109.5 . . ?
H22A_4 C22_4 H22C_4 109.5 . . ?
H22B_4 C22_4 H22C_4 109.5 . . ?
C24_4 N23_4 C27_4 111.9(14) . . ?
C24_4 N23_4 C28_4 110.6(13) . . ?
C27_4 N23_4 C28_4 107.4(13) . . ?
C24_4 N23_4 Pd2_4 104.5(12) . . ?
C27_4 N23_4 Pd2_4 115.9(17) . . ?
C28_4 N23_4 Pd2_4 106.4(18) . . ?
N23_4 C24_4 C25_4 121.1(13) . . ?
N23_4 C24_4 H24A_4 107.1 . . ?
C25_4 C24_4 H24A_4 107.1 . . ?
N23_4 C24_4 H24B_4 107.1 . . ?
C25_4 C24_4 H24B_4 107.1 . . ?
H24A_4 C24_4 H24B_4 106.8 . . ?
N26_4 C25_4 C24_4 118.6(13) . . ?
N26_4 C25_4 H25A_4 107.7 . . ?
C24_4 C25_4 H25A_4 107.7 . . ?
N26_4 C25_4 H25B_4 107.7 . . ?
C24_4 C25_4 H25B_4 107.7 . . ?
H25A_4 C25_4 H25B_4 107.1 . . ?
C25_4 N26_4 C30_4 108.9(14) . . ?
C25_4 N26_4 C29_4 110.7(13) . . ?
C30_4 N26_4 C29_4 106.1(13) . . ?
C25_4 N26_4 Pd2_4 108.0(12) . . ?
C30_4 N26_4 Pd2_4 115.4(17) . . ?
C29_4 N26_4 Pd2_4 107.7(19) . . ?
N23_4 C27_4 H27A_4 109.5 . . ?
N23_4 C27_4 H27B_4 109.5 . . ?
H27A_4 C27_4 H27B_4 109.5 . . ?
N23_4 C27_4 H27C_4 109.5 . . ?
H27A_4 C27_4 H27C_4 109.5 . . ?
H27B_4 C27_4 H27C_4 109.5 . . ?
N23_4 C28_4 H28A_4 109.5 . . ?
N23_4 C28_4 H28B_4 109.5 . . ?
H28A_4 C28_4 H28B_4 109.5 . . ?
N23_4 C28_4 H28C_4 109.5 . . ?
H28A_4 C28_4 H28C_4 109.5 . . ?
H28B_4 C28_4 H28C_4 109.5 . . ?
N26_4 C29_4 H29A_4 109.5 . . ?
N26_4 C29_4 H29B_4 109.5 . . ?
H29A_4 C29_4 H29B_4 109.5 . . ?
N26_4 C29_4 H29C_4 109.5 . . ?
H29A_4 C29_4 H29C_4 109.5 . . ?
H29B_4 C29_4 H29C_4 109.5 . . ?
N26_4 C30_4 H30A_4 109.5 . . ?
N26_4 C30_4 H30B_4 109.5 . . ?
H30A_4 C30_4 H30B_4 109.5 . . ?
N26_4 C30_4 H30C_4 109.5 . . ?
H30A_4 C30_4 H30C_4 109.5 . . ?
H30B_4 C30_4 H30C_4 109.5 . . ?
C32_4 N31_4 C35_4 115.5(13) . . ?
C32_4 N31_4 C36_4 110.1(11) . . ?
C35_4 N31_4 C36_4 106.1(11) . . ?
C32_4 N31_4 Pd4_4 106.3(8) . . ?
C35_4 N31_4 Pd4_4 110.4(8) . . ?
C36_4 N31_4 Pd4_4 108.3(10) . . ?
N31_4 C32_4 C33_4 108.9(15) . . ?
N31_4 C32_4 H32A_4 109.9 . . ?
C33_4 C32_4 H32A_4 109.9 . . ?
N31_4 C32_4 H32B_4 109.9 . . ?
C33_4 C32_4 H32B_4 109.9 . . ?
H32A_4 C32_4 H32B_4 108.3 . . ?
N34_4 C33_4 C32_4 115.7(14) . . ?
N34_4 C33_4 H33A_4 108.4 . . ?
C32_4 C33_4 H33A_4 108.4 . . ?
N34_4 C33_4 H33B_4 108.4 . . ?
C32_4 C33_4 H33B_4 108.4 . . ?
H33A_4 C33_4 H33B_4 107.4 . . ?
C37_4 N34_4 C33_4 110.3(13) . . ?
C37_4 N34_4 C38_4 111.2(15) . . ?
C33_4 N34_4 C38_4 105.8(18) . . ?
C37_4 N34_4 Pd4_4 115.1(12) . . ?
C33_4 N34_4 Pd4_4 103.8(10) . . ?
C38_4 N34_4 Pd4_4 110.0(11) . . ?
N31_4 C35_4 H35A_4 109.5 . . ?
N31_4 C35_4 H35B_4 109.5 . . ?
H35A_4 C35_4 H35B_4 109.5 . . ?
N31_4 C35_4 H35C_4 109.5 . . ?
H35A_4 C35_4 H35C_4 109.5 . . ?
H35B_4 C35_4 H35C_4 109.5 . . ?
N31_4 C36_4 H36A_4 109.5 . . ?
N31_4 C36_4 H36B_4 109.5 . . ?
H36A_4 C36_4 H36B_4 109.5 . . ?
N31_4 C36_4 H36C_4 109.5 . . ?
H36A_4 C36_4 H36C_4 109.5 . . ?
H36B_4 C36_4 H36C_4 109.5 . . ?
N34_4 C37_4 H37A_4 109.5 . . ?
N34_4 C37_4 H37B_4 109.5 . . ?
H37A_4 C37_4 H37B_4 109.5 . . ?
N34_4 C37_4 H37C_4 109.5 . . ?
H37A_4 C37_4 H37C_4 109.5 . . ?
H37B_4 C37_4 H37C_4 109.5 . . ?
N34_4 C38_4 H38A_4 109.5 . . ?
N34_4 C38_4 H38B_4 109.5 . . ?
H38A_4 C38_4 H38B_4 109.5 . . ?
N34_4 C38_4 H38C_4 109.5 . . ?
H38A_4 C38_4 H38C_4 109.5 . . ?
H38B_4 C38_4 H38C_4 109.5 . . ?
C40_4 N39_4 C44_4 109.7(10) . . ?
C40_4 N39_4 C43_4 105.7(8) . . ?
C44_4 N39_4 C43_4 103.3(11) . . ?
C40_4 N39_4 Pd5_4 105.2(8) . . ?
C44_4 N39_4 Pd5_4 116.2(9) . . ?
C43_4 N39_4 Pd5_4 116.3(10) . . ?
C41_4 C40_4 N39_4 124.3(13) . . ?
C41_4 C40_4 H40A_4 106.3 . . ?
N39_4 C40_4 H40A_4 106.3 . . ?
C41_4 C40_4 H40B_4 106.3 . . ?
N39_4 C40_4 H40B_4 106.3 . . ?
H40A_4 C40_4 H40B_4 106.4 . . ?
C40_4 C41_4 N42_4 114.7(11) . . ?
C40_4 C41_4 H41A_4 108.6 . . ?
N42_4 C41_4 H41A_4 108.6 . . ?
C40_4 C41_4 H41B_4 108.6 . . ?
N42_4 C41_4 H41B_4 108.6 . . ?
H41A_4 C41_4 H41B_4 107.6 . . ?
C41_4 N42_4 C45_4 112.6(13) . . ?
C41_4 N42_4 C46_4 106.5(10) . . ?
C45_4 N42_4 C46_4 110.5(11) . . ?
C41_4 N42_4 Pd5_4 109.2(7) . . ?
C45_4 N42_4 Pd5_4 107.2(8) . . ?
C46_4 N42_4 Pd5_4 110.9(9) . . ?
N39_4 C43_4 H43A_4 109.5 . . ?
N39_4 C43_4 H43B_4 109.5 . . ?
H43A_4 C43_4 H43B_4 109.5 . . ?
N39_4 C43_4 H43C_4 109.5 . . ?
H43A_4 C43_4 H43C_4 109.5 . . ?
H43B_4 C43_4 H43C_4 109.5 . . ?
N39_4 C44_4 H44A_4 109.5 . . ?
N39_4 C44_4 H44B_4 109.5 . . ?
H44A_4 C44_4 H44B_4 109.5 . . ?
N39_4 C44_4 H44C_4 109.5 . . ?
H44A_4 C44_4 H44C_4 109.5 . . ?
H44B_4 C44_4 H44C_4 109.5 . . ?
N42_4 C45_4 H45A_4 109.5 . . ?
N42_4 C45_4 H45B_4 109.5 . . ?
H45A_4 C45_4 H45B_4 109.5 . . ?
N42_4 C45_4 H45C_4 109.5 . . ?
H45A_4 C45_4 H45C_4 109.5 . . ?
H45B_4 C45_4 H45C_4 109.5 . . ?
N42_4 C46_4 H46A_4 109.5 . . ?
N42_4 C46_4 H46B_4 109.5 . . ?
H46A_4 C46_4 H46B_4 109.5 . . ?
N42_4 C46_4 H46C_4 109.5 . . ?
H46A_4 C46_4 H46C_4 109.5 . . ?
H46B_4 C46_4 H46C_4 109.5 . . ?
C48_4 N47_4 C52_4 111.2(13) . . ?
C48_4 N47_4 C51_4 108.6(11) . . ?
C52_4 N47_4 C51_4 105.9(12) . . ?
C48_4 N47_4 Pd6_4 108.4(8) . . ?
C52_4 N47_4 Pd6_4 112.2(8) . . ?
C51_4 N47_4 Pd6_4 110.5(11) . . ?
C49_4 C48_4 N47_4 118.4(12) . . ?
C49_4 C48_4 H48A_4 107.7 . . ?
N47_4 C48_4 H48A_4 107.7 . . ?
C49_4 C48_4 H48B_4 107.7 . . ?
N47_4 C48_4 H48B_4 107.7 . . ?
H48A_4 C48_4 H48B_4 107.1 . . ?
C48_4 C49_4 N50_4 117.2(12) . . ?
C48_4 C49_4 H49A_4 108.0 . . ?
N50_4 C49_4 H49A_4 108.0 . . ?
C48_4 C49_4 H49B_4 108.0 . . ?
N50_4 C49_4 H49B_4 108.0 . . ?
H49A_4 C49_4 H49B_4 107.2 . . ?
C53_4 N50_4 C49_4 114.1(13) . . ?
C53_4 N50_4 C54_4 113.7(12) . . ?
C49_4 N50_4 C54_4 106.1(12) . . ?
C53_4 N50_4 Pd6_4 114.2(9) . . ?
C49_4 N50_4 Pd6_4 107.0(8) . . ?
C54_4 N50_4 Pd6_4 100.7(11) . . ?
N47_4 C51_4 H51A_4 109.5 . . ?
N47_4 C51_4 H51B_4 109.5 . . ?
H51A_4 C51_4 H51B_4 109.5 . . ?
N47_4 C51_4 H51C_4 109.5 . . ?
H51A_4 C51_4 H51C_4 109.5 . . ?
H51B_4 C51_4 H51C_4 109.5 . . ?
N47_4 C52_4 H52A_4 109.5 . . ?
N47_4 C52_4 H52B_4 109.5 . . ?
H52A_4 C52_4 H52B_4 109.5 . . ?
N47_4 C52_4 H52C_4 109.5 . . ?
H52A_4 C52_4 H52C_4 109.5 . . ?
H52B_4 C52_4 H52C_4 109.5 . . ?
N50_4 C53_4 H53A_4 109.5 . . ?
N50_4 C53_4 H53B_4 109.5 . . ?
H53A_4 C53_4 H53B_4 109.5 . . ?
N50_4 C53_4 H53C_4 109.5 . . ?
H53A_4 C53_4 H53C_4 109.5 . . ?
H53B_4 C53_4 H53C_4 109.5 . . ?
N50_4 C54_4 H54A_4 109.5 . . ?
N50_4 C54_4 H54B_4 109.5 . . ?
H54A_4 C54_4 H54B_4 109.5 . . ?
N50_4 C54_4 H54C_4 109.5 . . ?
H54A_4 C54_4 H54C_4 109.5 . . ?
H54B_4 C54_4 H54C_4 109.5 . . ?

loop_
_geom_bond_atom_site_label_1
_geom_bond_atom_site_label_2
_geom_bond_distance
_geom_bond_site_symmetry_2
_geom_bond_publ_flag
N1_1 C2_1 1.3900 . ?
N1_1 C6_1 1.3900 . ?
N1_1 Pd1_4 1.941(8) . ?
C2_1 C3_1 1.3900 . ?
C2_1 H2_1 0.9300 . ?
C3_1 C4_1 1.3900 . ?
C3_1 H3_1 0.9300 . ?
C4_1 C5_1 1.3900 . ?
C4_1 C7_1 1.48(3) . ?
C5_1 C6_1 1.3900 . ?
C5_1 H5_1 0.9300 . ?
C6_1 H6_1 0.9300 . ?
C7_1 N8_1 1.33(2) . ?
C7_1 N12_1 1.33(3) . ?
N8_1 C9_1 1.41(3) . ?
C9_1 N10_1 1.31(3) . ?
C9_1 C22_1 1.33(3) . ?
N10_1 C11_1 1.42(2) . ?
C11_1 C16_1 1.42(3) . ?
C11_1 N12_1 1.51(3) . ?
N13_1 C14_1 1.3900 . ?
N13_1 C18_1 1.3900 . ?
N13_1 Pd2_4 2.027(12) . ?
C14_1 C15_1 1.3900 . ?
C14_1 H14_1 0.9300 . ?
C15_1 C16_1 1.3900 . ?
C15_1 H15_1 0.9300 . ?
C16_1 C17_1 1.3900 . ?
C17_1 C18_1 1.3900 . ?
C17_1 H17_1 0.9300 . ?
C18_1 H18_1 0.9300 . ?
N19_1 C20_1 1.34(3) . ?
N19_1 C24_1 1.38(3) . ?
N19_1 C25_1 1.62(3) . ?
C20_1 C21_1 1.36(3) . ?
C20_1 H20_1 0.9300 . ?
C21_1 C22_1 1.41(3) . ?
C21_1 H21_1 0.9300 . ?
C22_1 C23_1 1.31(3) . ?
C23_1 C24_1 1.40(3) . ?
C23_1 H23_1 0.9300 . ?
C24_1 H24_1 0.9300 . ?
C25_1 C26_1 1.48(3) . ?
C25_1 H25A_1 0.9700 . ?
C25_1 H25B_1 0.9700 . ?
C26_1 C27_1 1.3900 . ?
C26_1 C31_1 1.3900 . ?
C27_1 C28_1 1.3900 . ?
C27_1 H27_1 0.9300 . ?
C28_1 C29_1 1.3900 . ?
C28_1 H28_1 0.9300 . ?
C29_1 C30_1 1.3900 . ?
C29_1 C32_1 1.45(2) . ?
C30_1 C31_1 1.3900 . ?
C30_1 H30_1 0.9300 . ?
C31_1 H31_1 0.9300 . ?
C32_1 C37_1 1.36(2) . ?
C32_1 C33_1 1.41(3) . ?
C33_1 C34_1 1.29(2) . ?
C33_1 H33_1 0.9300 . ?
C34_1 C35_1 1.37(2) . ?
C34_1 H34_1 0.9300 . ?
C35_1 C36_1 1.34(2) . ?
C35_1 C38_1 1.42(2) . ?
C36_1 C37_1 1.35(2) . ?
C36_1 H36_1 0.9300 . ?
C37_1 H37_1 0.9300 . ?
C38_1 C39_1 1.3900 . ?
C38_1 C43_1 1.3900 . ?
C39_1 C40_1 1.3900 . ?
C39_1 H39_1 0.9300 . ?
C40_1 C41_1 1.3900 . ?
C40_1 H40_1 0.9300 . ?
C41_1 C42_1 1.3900 . ?
C41_1 C44_1 1.45(3) . ?
C42_1 C43_1 1.3900 . ?
C42_1 H42_1 0.9300 . ?
C43_1 H43_1 0.9300 . ?
C44_1 N45_1 1.59(3) . ?
C44_1 H44A_1 0.9700 . ?
C44_1 H44B_1 0.9700 . ?
N45_1 C46_1 1.30(3) . ?
N45_1 C50_1 1.41(3) . ?
C46_1 C47_1 1.30(3) . ?
C46_1 H46_1 0.9300 . ?
C47_1 C48_1 1.36(3) . ?
C47_1 H47_1 0.9300 . ?
C48_1 C51_1 1.35(3) . ?
C48_1 C49_1 1.32(3) . ?
C49_1 C50_1 1.28(3) . ?
C49_1 H49_1 0.9300 . ?
C50_1 H50_1 0.9300 . ?
C51_1 N52_1 1.321(19) . ?
C51_1 N56_1 1.395(19) . ?
N52_1 C53_1 1.292(19) . ?
C53_1 N54_1 1.397(18) . ?
C53_1 C60_1 1.488(17) . ?
N54_1 C55_1 1.372(19) . ?
C55_1 N56_1 1.30(2) . ?
C55_1 C66_1 1.541(16) . ?
N57_1 C58_1 1.3900 . ?
N57_1 C62_1 1.3900 . ?
N57_1 Pd6_4 2.030(7) . ?
C58_1 C59_1 1.3900 . ?
C58_1 H58_1 0.9300 . ?
C59_1 C60_1 1.3900 . ?
C59_1 H59_1 0.9300 . ?
C60_1 C61_1 1.3900 . ?
C61_1 C62_1 1.3900 . ?
C61_1 H61_1 0.9300 . ?
C62_1 H62_1 0.9300 . ?
N63_1 C67_1 1.3900 . ?
N63_1 C64_1 1.3900 . ?
N63_1 Pd5_4 2.004(5) . ?
C64_1 C65_1 1.3900 . ?
C64_1 H64_1 0.9300 . ?
C65_1 C66_1 1.3900 . ?
C65_1 H65_1 0.9300 . ?
C66_1 C68_1 1.3900 . ?
C68_1 C67_1 1.3900 . ?
C68_1 H68_1 0.9300 . ?
C67_1 H67_1 0.9300 . ?
N1_2 C2_2 1.3900 . ?
N1_2 C6_2 1.3900 . ?
N1_2 Pd1_4 2.037(10) . ?
C2_2 C3_2 1.3900 . ?
C2_2 H2_2 0.9300 . ?
C3_2 C4_2 1.3900 . ?
C3_2 H3_2 0.9300 . ?
C4_2 C7_2 1.35(3) . ?
C4_2 C5_2 1.3900 . ?
C5_2 C6_2 1.3900 . ?
C5_2 H5_2 0.9300 . ?
C6_2 H6_2 0.9300 . ?
N19_2 C20_2 1.3900 . ?
N19_2 C24_2 1.3900 . ?
N19_2 C25_2 1.574(17) . ?
C20_2 C21_2 1.3900 . ?
C20_2 H20_2 0.9300 . ?
C21_2 C22_2 1.3900 . ?
C21_2 H21_2 0.9300 . ?
C22_2 C23_2 1.3900 . ?
C22_2 C11_2 1.52(3) . ?
C23_2 C24_2 1.3900 . ?
C23_2 H23_2 0.9300 . ?
C24_2 H24_2 0.9300 . ?
C7_2 N8_2 1.25(3) . ?
C7_2 N12_2 1.41(3) . ?
N8_2 C9_2 1.23(2) . ?
C9_2 C16_2 1.48(3) . ?
C9_2 N10_2 1.58(3) . ?
N10_2 C11_2 1.29(3) . ?
C11_2 N12_2 1.42(3) . ?
N13_2 C14_2 1.3900 . ?
N13_2 C18_2 1.3900 . ?
N13_2 Pd3_4 2.054(10) . ?
C14_2 C15_2 1.3900 . ?
C14_2 H14_2 0.9300 . ?
C15_2 C16_2 1.3900 . ?
C15_2 H15_2 0.9300 . ?
C16_2 C17_2 1.3900 . ?
C17_2 C18_2 1.3900 . ?
C17_2 H17_2 0.9300 . ?
C18_2 H18_2 0.9300 . ?
C25_2 C26_2 1.57(3) . ?
C25_2 H25A_2 0.9700 . ?
C25_2 H25B_2 0.9700 . ?
C26_2 C27_2 1.24(3) . ?
C26_2 C31_2 1.43(3) . ?
C27_2 C28_2 1.37(2) . ?
C27_2 H27_2 0.9300 . ?
C28_2 C29_2 1.38(2) . ?
C28_2 H28_2 0.9300 . ?
C29_2 C30_2 1.39(3) . ?
C29_2 C32_2 1.52(2) . ?
C30_2 C31_2 1.38(2) . ?
C30_2 H30_2 0.9300 . ?
C31_2 H31_2 0.9300 . ?
C32_2 C37_2 1.372(16) . ?
C32_2 C33_2 1.393(16) . ?
C33_2 C34_2 1.354(15) . ?
C33_2 H33_2 0.9300 . ?
C34_2 C35_2 1.389(16) . ?
C34_2 H34_2 0.9300 . ?
C35_2 C36_2 1.382(16) . ?
C35_2 C38_2 1.474(19) . ?
C36_2 C37_2 1.406(15) . ?
C36_2 H36_2 0.9300 . ?
C37_2 H37_2 0.9300 . ?
C38_2 C43_2 1.390(16) . ?
C38_2 C39_2 1.393(15) . ?
C39_2 C40_2 1.391(15) . ?
C39_2 H39_2 0.9300 . ?
C40_2 C41_2 1.405(15) . ?
C40_2 H40_2 0.9300 . ?
C41_2 C42_2 1.408(15) . ?
C41_2 C44_2 1.464(18) . ?
C42_2 C43_2 1.391(15) . ?
C42_2 H42_2 0.9300 . ?
C43_2 H43_2 0.9300 . ?
C44_2 N45_2 1.42(2) . ?
C44_2 H44A_2 0.9700 . ?
C44_2 H44B_2 0.9700 . ?
N45_2 C50_2 1.29(2) . ?
N45_2 C46_2 1.37(2) . ?
C46_2 C47_2 1.42(2) . ?
C46_2 H46_2 0.9300 . ?
C47_2 C48_2 1.419(19) . ?
C47_2 H47_2 0.9300 . ?
C48_2 C49_2 1.40(2) . ?
C48_2 C51_2 1.47(2) . ?
C49_2 C50_2 1.38(3) . ?
C49_2 H49_2 0.9300 . ?
C50_2 H50_2 0.9300 . ?
C51_2 N56_2 1.308(16) . ?
C51_2 N52_2 1.341(18) . ?
N52_2 C53_2 1.361(18) . ?
C53_2 N54_2 1.353(15) . ?
C53_2 C60_2 1.492(19) . ?
N54_2 C55_2 1.336(17) . ?
C55_2 N56_2 1.367(18) . ?
C55_2 C66_2 1.431(17) . ?
N57_2 C58_2 1.355(15) . ?
N57_2 C62_2 1.447(17) . ?
N57_2 Pd4_4 1.986(8) . ?
C58_2 C59_2 1.347(18) . ?
C58_2 H58_2 0.9300 . ?
C59_2 C60_2 1.40(2) . ?
C59_2 H59_2 0.9300 . ?
C60_2 C61_2 1.422(17) . ?
C61_2 C62_2 1.354(17) . ?
C61_2 H61_2 0.9300 . ?
C62_2 H62_2 0.9300 . ?
N63_2 C68_2 1.374(16) . ?
N63_2 C64_2 1.359(17) . ?
N63_2 Pd6_4 2.023(9) . ?
C64_2 C65_2 1.398(16) . ?
C64_2 H64_2 0.9300 . ?
C65_2 C66_2 1.361(17) . ?
C65_2 H65_2 0.9300 . ?
C66_2 C67_2 1.397(19) . ?
C67_2 C68_2 1.400(16) . ?
C67_2 H67_2 0.9300 . ?
C68_2 H68_2 0.9300 . ?
N1_3 C2_3 1.3900 . ?
N1_3 C6_3 1.3900 . ?
N1_3 Pd3_4 2.002(9) . ?
C2_3 C3_3 1.3900 . ?
C2_3 H2_3 0.9300 . ?
C3_3 C4_3 1.3900 . ?
C3_3 H3_3 0.9300 . ?
C4_3 C7_3 1.343(12) . ?
C4_3 C5_3 1.3900 . ?
C5_3 C6_3 1.3900 . ?
C5_3 H5_3 0.9300 . ?
C6_3 H6_3 0.9300 . ?
C7_3 N8_3 1.3900 . ?
C7_3 N12_3 1.3900 . ?
N8_3 C9_3 1.3900 . ?
C9_3 N10_3 1.3900 . ?
C9_3 C16_3 1.482(15) . ?
N10_3 C11_3 1.3900 . ?
C11_3 C22_3 1.340(12) . ?
C11_3 N12_3 1.3900 . ?
N13_3 C14_3 1.3900 . ?
N13_3 C18_3 1.3900 . ?
N13_3 Pd2_4 1.966(11) . ?
C14_3 C15_3 1.3900 . ?
C14_3 H14_3 0.9300 . ?
C15_3 C16_3 1.3900 . ?
C15_3 H15_3 0.9300 . ?
C16_3 C17_3 1.3900 . ?
C17_3 C18_3 1.3900 . ?
C17_3 H17_3 0.9300 . ?
C18_3 H18_3 0.9300 . ?
N19_3 C20_3 1.3900 . ?
N19_3 C24_3 1.3900 . ?
N19_3 C25_3 1.505(18) . ?
C20_3 C21_3 1.3900 . ?
C20_3 H20_3 0.9300 . ?
C21_3 C22_3 1.3900 . ?
C21_3 H21_3 0.9300 . ?
C22_3 C23_3 1.3900 . ?
C23_3 C24_3 1.3900 . ?
C23_3 H23_3 0.9300 . ?
C24_3 H24_3 0.9300 . ?
C25_3 C26_3 1.58(3) . ?
C25_3 H25A_3 0.9700 . ?
C25_3 H25B_3 0.9700 . ?
C26_3 C27_3 1.25(3) . ?
C26_3 C31_3 1.41(3) . ?
C27_3 C28_3 1.39(2) . ?
C27_3 H27_3 0.9300 . ?
C28_3 C29_3 1.37(2) . ?
C28_3 H28_3 0.9300 . ?
C29_3 C30_3 1.39(2) . ?
C29_3 C32_3 1.51(2) . ?
C30_3 C31_3 1.37(2) . ?
C30_3 H30_3 0.9300 . ?
C31_3 H31_3 0.9300 . ?
C32_3 C33_3 1.3900 . ?
C32_3 C37_3 1.3900 . ?
C33_3 C35_3 1.3900 . ?
C33_3 H33_3 0.9300 . ?
C35_3 C34_3 1.3900 . ?
C35_3 H35_3 0.9300 . ?
C34_3 C36_3 1.3900 . ?
C34_3 C38_3 1.451(18) . ?
C36_3 C37_3 1.3900 . ?
C36_3 H36_3 0.9300 . ?
C37_3 H37_3 0.9300 . ?
C38_3 C39_3 1.3900 . ?
C38_3 C43_3 1.3900 . ?
C39_3 C41_3 1.3900 . ?
C39_3 H39_3 0.9300 . ?
C41_3 C40_3 1.3900 . ?
C41_3 H41_3 0.9300 . ?
C40_3 C42_3 1.3900 . ?
C40_3 C44_3 1.506(18) . ?
C42_3 C43_3 1.3900 . ?
C42_3 H42_3 0.9300 . ?
C43_3 H43_3 0.9300 . ?
C44_3 N45_3 1.65(3) . ?
C44_3 H44A_3 0.9700 . ?
C44_3 H44B_3 0.9700 . ?
N45_3 C46_3 1.26(2) . ?
N45_3 C50_3 1.32(2) . ?
C46_3 C47_3 1.44(3) . ?
C46_3 H46_3 0.9300 . ?
C47_3 C48_3 1.34(2) . ?
C47_3 H47_3 0.9300 . ?
C48_3 C51_3 1.42(2) . ?
C48_3 C49_3 1.47(3) . ?
C49_3 C50_3 1.37(3) . ?
C49_3 H49_3 0.9300 . ?
C50_3 H50_3 0.9300 . ?
C51_3 N52_3 1.3900 . ?
C51_3 N56_3 1.3900 . ?
N52_3 C53_3 1.3900 . ?
C53_3 N54_3 1.3900 . ?
C53_3 C60_3 1.456(15) . ?
N54_3 C55_3 1.3900 . ?
C55_3 N56_3 1.3900 . ?
C55_3 C66_3 1.396(9) . ?
N57_3 C58_3 1.203(15) . ?
N57_3 C62_3 1.385(18) . ?
N57_3 Pd5_4 2.039(9) . ?
C58_3 C59_3 1.391(18) . ?
C58_3 H58_3 0.9300 . ?
C59_3 C60_3 1.31(2) . ?
C59_3 H59_3 0.9300 . ?
C60_3 C61_3 1.359(19) . ?
C61_3 C62_3 1.388(18) . ?
C61_3 H61_3 0.9300 . ?
C62_3 H62_3 0.9300 . ?
N63_3 C64_3 1.3900 . ?
N63_3 C67_3 1.3900 . ?
N63_3 Pd4_4 2.008(7) . ?
C64_3 C65_3 1.3900 . ?
C64_3 H64_3 0.9300 . ?
C65_3 C66_3 1.3900 . ?
C65_3 H65_3 0.9300 . ?
C66_3 C68_3 1.3900 . ?
C68_3 C67_3 1.3900 . ?
C68_3 H68_3 0.9300 . ?
C67_3 H67_3 0.9300 . ?
Pd1_4 N7_4 2.000(17) . ?
Pd1_4 N10_4 2.098(14) . ?
Pd2_4 N26_4 2.06(2) . ?
Pd2_4 N23_4 2.12(2) . ?
Pd3_4 N15_4 2.107(18) . ?
Pd3_4 N18_4 2.116(19) . ?
Pd4_4 N34_4 2.056(11) . ?
Pd4_4 N31_4 2.105(11) . ?
Pd5_4 N39_4 2.055(10) . ?
Pd5_4 N42_4 2.080(9) . ?
Pd6_4 N47_4 2.045(9) . ?
Pd6_4 N50_4 2.088(11) . ?
N7_4 C8_4 1.460(14) . ?
N7_4 C11_4 1.469(13) . ?
N7_4 C12_4 1.511(14) . ?
C8_4 C9_4 1.444(13) . ?
C8_4 H8A_4 0.9700 . ?
C8_4 H8AB_4 0.9700 . ?
C9_4 N10_4 1.439(14) . ?
C9_4 H9A_4 0.9700 . ?
C9_4 H9AB_4 0.9700 . ?
N10_4 C13_4 1.475(14) . ?
N10_4 C14_4 1.497(14) . ?
C11_4 H11A_4 0.9600 . ?
C11_4 H11B_4 0.9600 . ?
C11_4 H11C_4 0.9600 . ?
C12_4 H12A_4 0.9600 . ?
C12_4 H12B_4 0.9600 . ?
C12_4 H12C_4 0.9600 . ?
C13_4 H13A_4 0.9600 . ?
C13_4 H13B_4 0.9600 . ?
C13_4 H13C_4 0.9600 . ?
C14_4 H14A_4 0.9600 . ?
C14_4 H14B_4 0.9600 . ?
C14_4 H14C_4 0.9600 . ?
N15_4 C16_4 1.449(14) . ?
N15_4 C20_4 1.459(14) . ?
N15_4 C19_4 1.472(14) . ?
C16_4 C17_4 1.393(16) . ?
C16_4 H16A_4 0.9700 . ?
C16_4 H16B_4 0.9700 . ?
C17_4 N18_4 1.454(14) . ?
C17_4 H17A_4 0.9700 . ?
C17_4 H17B_4 0.9700 . ?
N18_4 C22_4 1.464(14) . ?
N18_4 C21_4 1.469(14) . ?
C19_4 H19A_4 0.9600 . ?
C19_4 H19B_4 0.9600 . ?
C19_4 H19C_4 0.9600 . ?
C20_4 H20A_4 0.9600 . ?
C20_4 H20B_4 0.9600 . ?
C20_4 H20C_4 0.9600 . ?
C21_4 H21A_4 0.9600 . ?
C21_4 H21B_4 0.9600 . ?
C21_4 H21C_4 0.9600 . ?
C22_4 H22A_4 0.9600 . ?
C22_4 H22B_4 0.9600 . ?
C22_4 H22C_4 0.9600 . ?
N23_4 C24_4 1.442(15) . ?
N23_4 C27_4 1.458(14) . ?
N23_4 C28_4 1.464(14) . ?
C24_4 C25_4 1.455(13) . ?
C24_4 H24A_4 0.9700 . ?
C24_4 H24B_4 0.9700 . ?
C25_4 N26_4 1.430(15) . ?
C25_4 H25A_4 0.9700 . ?
C25_4 H25B_4 0.9700 . ?
N26_4 C30_4 1.475(15) . ?
N26_4 C29_4 1.487(14) . ?
C27_4 H27A_4 0.9600 . ?
C27_4 H27B_4 0.9600 . ?
C27_4 H27C_4 0.9600 . ?
C28_4 H28A_4 0.9600 . ?
C28_4 H28B_4 0.9600 . ?
C28_4 H28C_4 0.9600 . ?
C29_4 H29A_4 0.9600 . ?
C29_4 H29B_4 0.9600 . ?
C29_4 H29C_4 0.9600 . ?
C30_4 H30A_4 0.9600 . ?
C30_4 H30B_4 0.9600 . ?
C30_4 H30C_4 0.9600 . ?
N31_4 C32_4 1.463(18) . ?
N31_4 C35_4 1.490(16) . ?
N31_4 C36_4 1.520(18) . ?
C32_4 C33_4 1.466(19) . ?
C32_4 H32A_4 0.9700 . ?
C32_4 H32B_4 0.9700 . ?
C33_4 N34_4 1.466(19) . ?
C33_4 H33A_4 0.9700 . ?
C33_4 H33B_4 0.9700 . ?
N34_4 C37_4 1.415(19) . ?
N34_4 C38_4 1.48(2) . ?
C35_4 H35A_4 0.9600 . ?
C35_4 H35B_4 0.9600 . ?
C35_4 H35C_4 0.9600 . ?
C36_4 H36A_4 0.9600 . ?
C36_4 H36B_4 0.9600 . ?
C36_4 H36C_4 0.9600 . ?
C37_4 H37A_4 0.9600 . ?
C37_4 H37B_4 0.9600 . ?
C37_4 H37C_4 0.9600 . ?
C38_4 H38A_4 0.9600 . ?
C38_4 H38B_4 0.9600 . ?
C38_4 H38C_4 0.9600 . ?
N39_4 C40_4 1.447(12) . ?
N39_4 C44_4 1.453(12) . ?
N39_4 C43_4 1.498(12) . ?
C40_4 C41_4 1.399(13) . ?
C40_4 H40A_4 0.9700 . ?
C40_4 H40B_4 0.9700 . ?
C41_4 N42_4 1.450(11) . ?
C41_4 H41A_4 0.9700 . ?
C41_4 H41B_4 0.9700 . ?
N42_4 C45_4 1.447(12) . ?
N42_4 C46_4 1.518(12) . ?
C43_4 H43A_4 0.9600 . ?
C43_4 H43B_4 0.9600 . ?
C43_4 H43C_4 0.9600 . ?
C44_4 H44A_4 0.9600 . ?
C44_4 H44B_4 0.9600 . ?
C44_4 H44C_4 0.9600 . ?
C45_4 H45A_4 0.9600 . ?
C45_4 H45B_4 0.9600 . ?
C45_4 H45C_4 0.9600 . ?
C46_4 H46A_4 0.9600 . ?
C46_4 H46B_4 0.9600 . ?
C46_4 H46C_4 0.9600 . ?
N47_4 C48_4 1.443(12) . ?
N47_4 C52_4 1.431(12) . ?
N47_4 C51_4 1.486(13) . ?
C48_4 C49_4 1.380(13) . ?
C48_4 H48A_4 0.9700 . ?
C48_4 H48B_4 0.9700 . ?
C49_4 N50_4 1.482(12) . ?
C49_4 H49A_4 0.9700 . ?
C49_4 H49B_4 0.9700 . ?
N50_4 C53_4 1.417(12) . ?
N50_4 C54_4 1.500(12) . ?
C51_4 H51A_4 0.9600 . ?
C51_4 H51B_4 0.9600 . ?
C51_4 H51C_4 0.9600 . ?
C52_4 H52A_4 0.9600 . ?
C52_4 H52B_4 0.9600 . ?
C52_4 H52C_4 0.9600 . ?
C53_4 H53A_4 0.9600 . ?
C53_4 H53B_4 0.9600 . ?
C53_4 H53C_4 0.9600 . ?
C54_4 H54A_4 0.9600 . ?
C54_4 H54B_4 0.9600 . ?
C54_4 H54C_4 0.9600 . ?
